data_7131064
loop_
_publ_author_name
'Barnes, Thomas J.'
'Payne, Jack'
'Pike, Sebastian D.'

_publ_section_title
;
 Synthesis of a nanoscale Cu(II)<sub>31</sub>-oxo-carboxylate cluster, and
 effect of Cu-oxo cluster size on visible-light absorption.
;
_journal_issue 1
_journal_name_full 'Chemical communications (Cambridge, England)'
_journal_page_first 59
_journal_page_last 62
_journal_paper_doi 10.1039/d2cc05478g
_journal_volume 59
_journal_year 2022
_chemical_formula_moiety 'C81 H180 Cu16 O41'
_chemical_formula_sum 'C81 H180 Cu16 O41'
_chemical_formula_weight 2827.04
_chemical_melting_point ?
_chemical_name_systematic Cu16O4(OH)4(OEt)8(piv)12(H2O)
_space_group_IT_number 11
_space_group_name_Hall '-P 2yb'
_space_group_name_H-M_alt 'P 1 21/m 1'
_symmetry_cell_setting monoclinic
_symmetry_space_group_name_Hall '-P 2yb'
_symmetry_space_group_name_H-M 'P 1 21/m 1'
_atom_sites_solution_hydrogens difmap
_atom_sites_solution_primary other
_audit_creation_date 2022-08-04
_audit_creation_method CRYSTALS_ver_14.61_build_6999
_audit_update_record
;
2022-10-06 deposited with the CCDC.	2022-11-24 downloaded from the CCDC.
;
_cell_angle_alpha 90
_cell_angle_beta 96.0323(18)
_cell_angle_gamma 90
_cell_formula_units_Z 2
_cell_length_a 14.4485(3)
_cell_length_b 22.5228(4)
_cell_length_c 18.5406(4)
_cell_measurement_reflns_used 30023
_cell_measurement_temperature 100
_cell_measurement_theta_max 78
_cell_measurement_theta_min 3
_cell_volume 6000.1(2)
_computing_cell_refinement
; 
 CrysAlisPro (Rigaku Oxford Diffraction, 2017) 
;
_computing_data_collection 'SuperNova, (Oxford Diffraction, 2010)'
_computing_data_reduction
; 
 CrysAlisPro (Rigaku Oxford Diffraction, 2017) 
;
_computing_molecular_graphics 'CAMERON (Watkin et al., 1996)'
_computing_publication_material 'CRYSTALS (Betteridge et al., 2003)'
_computing_structure_refinement 'CRYSTALS (Betteridge et al., 2003)'
_computing_structure_solution 'Superflip (Palatinus & Chapuis, 2007)'
_diffrn_ambient_temperature 100
_diffrn_measured_fraction_theta_full 0.996
_diffrn_measured_fraction_theta_max 0.977
_diffrn_measurement_device Area
_diffrn_measurement_device_type 'Oxford Diffraction SuperNova'
_diffrn_measurement_method \w
_diffrn_radiation_monochromator 'focussing mirrors'
_diffrn_radiation_type 'Cu K\a'
_diffrn_radiation_wavelength 1.54184
_diffrn_reflns_av_R_equivalents 0.064
_diffrn_reflns_av_unetI/netI 0.060
_diffrn_reflns_limit_h_max 18
_diffrn_reflns_limit_h_min -14
_diffrn_reflns_limit_k_max 28
_diffrn_reflns_limit_k_min -28
_diffrn_reflns_limit_l_max 23
_diffrn_reflns_limit_l_min -23
_diffrn_reflns_number 88854
_diffrn_reflns_theta_full 74.419
_diffrn_reflns_theta_max 80.020
_diffrn_reflns_theta_min 3.076
_diffrn_standards_number 0
_exptl_absorpt_coefficient_mu 3.579
_exptl_absorpt_correction_T_max 0.70
_exptl_absorpt_correction_T_min 0.53
_exptl_absorpt_correction_type multi-scan
_exptl_absorpt_process_details
; 
 CrysAlisPro (Rigaku Oxford Diffraction, 2017) 
;
_exptl_crystal_colour green
_exptl_crystal_density_diffrn 1.565
_exptl_crystal_density_meas ?
_exptl_crystal_density_method 'not measured'
_exptl_crystal_description block
_exptl_crystal_F_000 2915.999
_exptl_crystal_size_max 0.180
_exptl_crystal_size_mid 0.120
_exptl_crystal_size_min 0.100
_refine_diff_density_max 1.34
_refine_diff_density_min -1.26
_refine_ls_extinction_method None
_refine_ls_goodness_of_fit_ref 1.0068
_refine_ls_hydrogen_treatment constr
_refine_ls_matrix_type full
_refine_ls_number_parameters 828
_refine_ls_number_reflns 13091
_refine_ls_number_restraints 2204
_refine_ls_R_factor_all 0.0796
_refine_ls_R_factor_gt 0.0652
_refine_ls_shift/su_max 0.0171602
_refine_ls_shift/su_mean 0.0006302
_refine_ls_structure_factor_coef Fsqd
_refine_ls_weighting_details
;
 Method= Modified Sheldrick 
 w=1/[\s^2^(F^2^) + ( 0.09P)^2^ +20.93P] 
 ,where P=(max(Fo^2^,0) + 2Fc^2^)/3 
;
_refine_ls_weighting_scheme calc
_refine_ls_wR_factor_all 0.1797
_refine_ls_wR_factor_gt 0.1684
_refine_ls_wR_factor_ref 0.1797
_reflns_limit_h_max 17
_reflns_limit_h_min -18
_reflns_limit_k_max 28
_reflns_limit_k_min 0
_reflns_limit_l_max 23
_reflns_limit_l_min 0
_reflns_number_gt 10397
_reflns_number_total 13147
_reflns_threshold_expression I>2.0\s(I)
_oxford_diffrn_Wilson_B_factor 3.37
_oxford_diffrn_Wilson_scale 1.90
_oxford_refine_ls_r_factor_ref 0.0796
_oxford_refine_ls_scale 0.7462(17)
_oxford_reflns_number_all 13091
_oxford_structure_analysis_title '17\Full data\SP_C17.cif_od At 12:51 on 11/ 9'
_cod_data_source_file d2cc05478g2.cif
_cod_data_source_block global
_cod_depositor_comments
;
The following automatic conversions were performed:

data item '_chemical_melting_point' value 'not measured' was changed
to '?' -- the value is undefined or not given.

data item '_exptl_crystal_density_meas' value 'not measured' was
changed to '?' -- the value is perceived as not measured.

Automatic conversion script
Id: cif_fix_values 7556 2019-12-06 15:28:31Z antanas 

 Adding full bibliography for 7131064--7131069.cif.
;
_cod_original_sg_symbol_Hall '-P 2yb '
_cod_original_sg_symbol_H-M 'P 21/m '
_cod_database_code 7131064
_oxford_refine_reflns_threshold_expression_ref I>-3.0\s(I)

loop_
_symmetry_equiv_pos_as_xyz
x,y,z
-x,-y,-z
x,-y+1/2,z
-x,y+1/2,-z

loop_
_atom_site_label
_atom_site_type_symbol
_atom_site_fract_x
_atom_site_fract_y
_atom_site_fract_z
_atom_site_U_iso_or_equiv
_atom_site_occupancy
_atom_site_adp_type
_atom_site_refinement_flags_posn
_atom_site_refinement_flags_adp
_atom_site_refinement_flags_occupancy
_atom_site_disorder_assembly
_atom_site_disorder_group
_atom_site_attached_hydrogens
C10 C 0.6907(4) 0.5414(2) 0.0713(3) 0.0559 1.0000 Uani . . . . . .
C11 C 0.6685(4) 0.5785(2) 0.0023(3) 0.0572 1.0000 Uani . . . . . .
C12 C 0.6587(5) 0.6442(3) 0.0218(4) 0.0754 1.0000 Uani . . . . . .
C13 C 0.5812(5) 0.5551(3) -0.0373(4) 0.0840 1.0000 Uani . . . . . .
C14 C 0.7491(4) 0.5723(3) -0.0444(3) 0.0592 1.0000 Uani . . . . . .
C15 C 0.5106(3) 0.5392(2) 0.2534(2) 0.0603 1.0000 Uani D . . . . .
C16 C 0.4184(2) 0.57327(15) 0.25054(18) 0.0675 1.0000 Uani D . . . . .
C20 C 1.0009(3) 0.4046(2) 0.2907(3) 0.0577 1.0000 Uani D . . . . .
C21 C 1.1016(2) 0.38974(19) 0.2779(2) 0.0770 1.0000 Uani D . . . . .
C25 C 0.9791(4) 0.2500 0.0351(3) 0.0385 1.0000 Uani S T . . . .
C26 C 1.0566(5) 0.2500 -0.0155(4) 0.0449 1.0000 Uani S T . . . .
C27 C 1.0518(4) 0.1943(3) -0.0623(3) 0.0600 1.0000 Uani . . . . . .
C28 C 1.1481(4) 0.2500 0.0340(4) 0.0523 1.0000 Uani S T . . . .
C29 C 0.5411(5) 0.2500 0.4867(3) 0.0419 1.0000 Uani S T . . . .
C30 C 0.4967(5) 0.2500 0.5588(4) 0.0509 1.0000 Uani S T . . . .
C31 C 0.4380(4) 0.3058(3) 0.5645(3) 0.0619 1.0000 Uani . . . . . .
C32 C 0.5790(6) 0.2500 0.6183(4) 0.0561 1.0000 Uani S T . . . .
C33 C 0.5032(5) 0.2500 0.2169(4) 0.0499 1.0000 Uani S T . . . .
C37 C 0.8555(3) 0.4056(2) 0.4421(2) 0.0551 1.0000 Uani D . . . . .
C38 C 0.8723(3) 0.39511(18) 0.52371(18) 0.0701 1.0000 Uani D . . . . .
C42 C 0.6497(5) 0.2500 0.0688(4) 0.0581 1.0000 Uani S T . . . .
C47 C 0.8973(6) 0.4274(3) 0.0308(4) 0.0930 1.0000 Uani . . . . . .
C48 C 0.8525(6) 0.4120(4) -0.0363(5) 0.1067 1.0000 Uani . . . . . .
C49 C 0.8939(5) 0.5338(3) 0.1834(3) 0.0693 1.0000 Uani . . . . . .
C50 C 0.9338(7) 0.5876(4) 0.2238(4) 0.1142 1.0000 Uani . . . . . .
C51 C 0.6989(4) 0.5297(3) 0.3869(3) 0.0603 1.0000 Uani . . . . . .
C52 C 0.7546(5) 0.5844(3) 0.4082(4) 0.0822 1.0000 Uani . . . . . .
C53 C 0.5145(5) 0.4285(2) 0.4257(4) 0.0794 1.0000 Uani D . . . . .
C54 C 0.4248(6) 0.4088(3) 0.4011(4) 0.0932 1.0000 Uani . . . . . .
O1 O 0.6403(2) 0.43780(14) 0.18622(18) 0.0450 1.0000 Uani . . . . . .
O2 O 0.6802(2) 0.35172(14) 0.29582(18) 0.0498 1.0000 Uani . . . . . .
O3 O 0.7845(2) 0.35415(13) 0.19192(16) 0.0406 1.0000 Uani . . . . . .
O4 O 0.8917(3) 0.2500 0.1766(2) 0.0396 1.0000 Uani S T . . . .
O5 O 0.8406(3) 0.2500 0.3146(2) 0.0440 1.0000 Uani S T . . . .
O6 O 0.6875(3) 0.56795(16) 0.1304(2) 0.0663 1.0000 Uani . . . . . .
O7 O 0.7101(3) 0.48733(15) 0.0637(2) 0.0575 1.0000 Uani . . . . . .
O8 O 0.5809(3) 0.56647(16) 0.2409(2) 0.0620 1.0000 Uani . . . . . .
O9 O 0.5064(3) 0.48359(17) 0.2690(2) 0.0675 1.0000 Uani . . . . . .
O10 O 0.9515(2) 0.29974(13) 0.05441(18) 0.0459 1.0000 Uani . . . . . .
O11 O 0.9812(3) 0.45635(15) 0.3033(2) 0.0579 1.0000 Uani . . . . . .
O12 O 0.9449(3) 0.36120(17) 0.2902(3) 0.0707 1.0000 Uani . . . . . .
O13 O 0.6986(3) 0.2500 0.3893(2) 0.0376 1.0000 Uani S T . . . .
O14 O 0.5596(3) 0.29973(15) 0.46149(19) 0.0529 1.0000 Uani . . . . . .
O17 O 0.8739(3) 0.45628(15) 0.4199(2) 0.0528 1.0000 Uani . . . . . .
O18 O 0.8279(4) 0.36317(17) 0.4025(2) 0.0770 1.0000 Uani . . . . . .
O19 O 0.8568(3) 0.40173(15) 0.0899(2) 0.0604 1.0000 Uani . . . . . .
O20 O 0.8249(3) 0.50454(15) 0.2206(2) 0.0551 1.0000 Uani . . . . . .
O21 O 0.7281(3) 0.50231(15) 0.32290(19) 0.0542 1.0000 Uani . . . . . .
Cu1 Cu 0.69950(6) 0.53393(3) 0.22566(4) 0.0550 1.0000 Uani . . . . . .
Cu2 Cu 0.85543(5) 0.47819(3) 0.31909(4) 0.0494 1.0000 Uani . . . . . .
Cu3 Cu 0.75176(5) 0.42640(3) 0.13618(4) 0.0451 1.0000 Uani . . . . . .
Cu4 Cu 0.60521(6) 0.42436(3) 0.28376(4) 0.0583 1.0000 Uani . . . . . .
Cu5 Cu 0.62731(5) 0.32265(3) 0.38048(4) 0.0435 1.0000 Uani D . . . . .
Cu6 Cu 0.66491(5) 0.31950(3) 0.19956(4) 0.0495 1.0000 Uani . . . . . .
Cu7 Cu 0.81177(5) 0.35868(3) 0.29547(4) 0.0431 1.0000 Uani . . . . . .
Cu8 Cu 0.87200(4) 0.32340(3) 0.12841(3) 0.0376 1.0000 Uani . . . . . .
C390 C 0.8131(7) 0.4394(4) 0.5626(3) 0.0869 0.4841 Uani D . . 1 2 .
C391 C 0.8681(7) 0.4549(3) 0.5632(3) 0.0835 0.5159 Uani D . . 1 1 .
C400 C 0.9756(5) 0.4046(5) 0.5486(3) 0.0819 0.4841 Uani D . . 1 2 .
C401 C 0.9686(5) 0.3669(4) 0.5417(3) 0.0927 0.5159 Uani D . . 1 1 .
C410 C 0.7967(6) 0.3533(4) 0.5467(3) 0.0716 0.5159 Uani D . . 1 1 .
C411 C 0.8442(7) 0.3312(3) 0.5404(3) 0.0807 0.4841 Uani D . . 1 2 .
C230 C 1.1023(4) 0.3483(3) 0.2129(4) 0.0874 0.7033 Uani D . . 2 1 .
C231 C 1.1161(5) 0.3226(3) 0.2807(8) 0.0858 0.2967 Uani D . . 2 2 .
C240 C 1.1503(4) 0.3595(4) 0.3443(4) 0.0965 0.7033 Uani D . . 2 1 .
C241 C 1.1686(4) 0.4187(6) 0.3361(6) 0.0885 0.2967 Uani D . . 2 2 .
C220 C 1.1218(5) 0.4125(6) 0.2043(5) 0.0872 0.2967 Uani D . . 2 2 .
C221 C 1.1543(4) 0.4469(3) 0.2630(5) 0.0862 0.7033 Uani D . . 2 1 .
C180 C 0.3381(4) 0.5285(3) 0.2393(10) 0.0673 0.1554 Uani D . . 3 1 .
C181 C 0.3497(4) 0.5452(3) 0.1929(3) 0.0900 0.8446 Uani D . . 3 2 .
C170 C 0.4138(7) 0.6171(6) 0.1872(7) 0.0722 0.1554 Uani D . . 3 1 .
C171 C 0.4365(4) 0.6384(2) 0.2313(3) 0.0773 0.8446 Uani D . . 3 2 .
C190 C 0.3823(4) 0.5692(3) 0.3248(3) 0.0697 0.8446 Uani D . . 3 2 .
C191 C 0.4156(7) 0.6064(7) 0.3222(5) 0.0748 0.1554 Uani D . . 3 1 .
C36 C 0.3841(6) 0.2411 0.3018(5) 0.0503 0.5000 Uani . . . . . .
C45 C 0.7223(7) 0.2500 -0.0441(5) 0.0926 1.0000 Uani S T . . . .
C46 C 0.5487(7) 0.2500 -0.0429(6) 0.1172 1.0000 Uani S T . . . .
C43 C 0.6378(7) 0.2690(5) -0.0121(5) 0.0531 0.5000 Uani . . . . . .
C35 C 0.3719(10) 0.3273(7) 0.2107(8) 0.0850 0.5000 Uani . . . . . .
C69 C 0.3466(8) 0.2207(8) 0.1722(8) 0.1126 0.5000 Uani . . . . . .
C44 C 0.6305(11) 0.3343(7) -0.0308(7) 0.0926 0.5000 Uani . . . . . .
C34 C 0.4006(5) 0.2500 0.2246(4) 0.0826 1.0000 Uani S T . . . .
C700 C 0.3723(13) 0.2500 -0.1962(12) 0.3416 0.4843 Uani DS T . 4 2 .
C701 C 0.3208(13) 0.2500 -0.1901(10) 0.1714 0.5157 Uani DS T . 4 1 .
C710 C 0.2678(12) 0.2500 -0.2139(9) 0.3421 0.4843 Uani DS T . 4 2 .
C711 C 0.2295(11) 0.2500 -0.2389(8) 0.1721 0.5157 Uani DS T . 4 1 .
C720 C 0.2428(10) 0.2500 -0.2898(9) 0.3411 0.4843 Uani DS T . 4 2 .
C721 C 0.2453(9) 0.2500 -0.3133(8) 0.1693 0.5157 Uani DS T . 4 1 .
C730 C 0.1454(10) 0.2500 -0.2850(10) 0.3469 0.4843 Uani DS T . 4 2 .
C731 C 0.1492(9) 0.2500 -0.3401(9) 0.1716 0.5157 Uani DS T . 4 1 .
C740 C 0.0915(13) 0.2500 -0.3596(12) 0.3527 0.4843 Uani DS T . 4 2 .
C741 C 0.1365(14) 0.2500 -0.4223(10) 0.1696 0.5157 Uani DS T . 4 1 .
O150 O 0.5364(4) 0.3012(3) 0.1859(4) 0.0418 0.5000 Uani . . . 6 1 .
O151 O 0.5502(5) 0.2154(3) 0.2422(4) 0.0574 0.5000 Uani . . . 6 2 .
O160 O 0.6285(5) 0.3027(3) 0.1073(4) 0.0459 0.5000 Uani . . . 5 1 .
O161 O 0.6789(6) 0.2886(3) 0.0939(4) 0.0494 0.5000 Uani . . . 5 2 .
H443 H 0.6222 0.3395 -0.0838 0.1860 0.5000 Uiso R . . . . .
H442 H 0.6882 0.3537 -0.0099 0.1859 0.5000 Uiso R . . . . .
H441 H 0.5772 0.3500 -0.0082 0.1860 0.5000 Uiso R . . . . .
H4531 H 0.7204 0.2642 -0.0932 0.1360 0.5000 Uiso R . . . . .
H456 H 0.7767 0.2657 -0.0159 0.1360 0.5000 Uiso R . . . . .
H454 H 0.7250 0.2072 -0.0440 0.1360 0.5000 Uiso R . . . . .
H4641 H 0.5411 0.2571 -0.0947 0.1749 0.5000 Uiso R . . . . .
H466 H 0.5012 0.2711 -0.0188 0.1751 0.5000 Uiso R . . . . .
H463 H 0.5428 0.2073 -0.0358 0.1751 0.5000 Uiso R . . . . .
H123 H 0.6418 0.6665 -0.0220 0.1158 1.0000 Uiso R . . . . .
H121 H 0.7168 0.6594 0.0454 0.1163 1.0000 Uiso R . . . . .
H122 H 0.6101 0.6484 0.0529 0.1160 1.0000 Uiso R . . . . .
H131 H 0.5710 0.5744 -0.0843 0.1249 1.0000 Uiso R . . . . .
H132 H 0.5290 0.5621 -0.0093 0.1251 1.0000 Uiso R . . . . .
H133 H 0.5889 0.5130 -0.0455 0.1250 1.0000 Uiso R . . . . .
H141 H 0.7371 0.5955 -0.0884 0.0901 1.0000 Uiso R . . . . .
H143 H 0.8044 0.5872 -0.0168 0.0898 1.0000 Uiso R . . . . .
H142 H 0.7566 0.5308 -0.0560 0.0900 1.0000 Uiso R . . . . .
H273 H 1.1034 0.1929 -0.0908 0.0920 1.0000 Uiso R . . . . .
H272 H 1.0527 0.1599 -0.0316 0.0920 1.0000 Uiso R . . . . .
H271 H 0.9944 0.1950 -0.0938 0.0920 1.0000 Uiso R . . . . .
H283 H 1.1999 0.2500 0.0050 0.0769 1.0000 Uiso RS . . . . .
H284 H 1.1518 0.2853 0.0642 0.0782 1.0000 Uiso R . . . . .
H285 H 1.1518 0.2147 0.0642 0.0782 1.0000 Uiso R . . . . .
H313 H 0.4140 0.3065 0.6106 0.0939 1.0000 Uiso R . . . . .
H312 H 0.4762 0.3400 0.5607 0.0941 1.0000 Uiso R . . . . .
H311 H 0.3876 0.3057 0.5262 0.0937 1.0000 Uiso R . . . . .
H323 H 0.5549 0.2500 0.6645 0.0852 1.0000 Uiso RS . . . . .
H324 H 0.6163 0.2851 0.6136 0.0858 1.0000 Uiso R . . . . .
H325 H 0.6163 0.2149 0.6136 0.0858 1.0000 Uiso R . . . . .
H472 H 0.9633 0.4164 0.0323 0.1090 1.0000 Uiso R . . . . .
H471 H 0.8955 0.4705 0.0351 0.1092 1.0000 Uiso R . . . . .
H481 H 0.8786 0.4359 -0.0737 0.1582 1.0000 Uiso R . . . . .
H482 H 0.8632 0.3698 -0.0443 0.1581 1.0000 Uiso R . . . . .
H483 H 0.7858 0.4203 -0.0361 0.1579 1.0000 Uiso R . . . . .
H491 H 0.9446 0.5060 0.1775 0.0884 1.0000 Uiso R . . . . .
H492 H 0.8651 0.5471 0.1355 0.0880 1.0000 Uiso R . . . . .
H503 H 0.9828 0.6045 0.1986 0.1679 1.0000 Uiso R . . . . .
H502 H 0.9580 0.5759 0.2718 0.1680 1.0000 Uiso R . . . . .
H501 H 0.8839 0.6161 0.2260 0.1678 1.0000 Uiso R . . . . .
H512 H 0.7035 0.5009 0.4264 0.0741 1.0000 Uiso R . . . . .
H511 H 0.6333 0.5412 0.3764 0.0740 1.0000 Uiso R . . . . .
H521 H 0.7364 0.5996 0.4531 0.1252 1.0000 Uiso R . . . . .
H523 H 0.8199 0.5738 0.4146 0.1250 1.0000 Uiso R . . . . .
H522 H 0.7429 0.6139 0.3704 0.1249 1.0000 Uiso R . . . . .
H542 H 0.3788 0.4268 0.4288 0.1413 1.0000 Uiso R . . . . .
H541 H 0.4117 0.4196 0.3509 0.1409 1.0000 Uiso R . . . . .
H543 H 0.4220 0.3663 0.4055 0.1410 1.0000 Uiso R . . . . .
H3901 H 0.8280 0.4357 0.6141 0.1251 0.4841 Uiso R . . 1 2 .
H3903 H 0.8267 0.4788 0.5473 0.1250 0.4841 Uiso R . . 1 2 .
H3902 H 0.7479 0.4318 0.5505 0.1249 0.4841 Uiso R . . 1 2 .
H3911 H 0.8843 0.4492 0.6143 0.1250 0.5159 Uiso R . . 1 1 .
H3912 H 0.9126 0.4815 0.5453 0.1250 0.5159 Uiso R . . 1 1 .
H3913 H 0.8058 0.4709 0.5540 0.1249 0.5159 Uiso R . . 1 1 .
H4002 H 0.9896 0.3920 0.5983 0.1231 0.4841 Uiso R . . 1 2 .
H4003 H 0.9906 0.4460 0.5448 0.1229 0.4841 Uiso R . . 1 2 .
H4001 H 1.0105 0.3814 0.5168 0.1231 0.4841 Uiso R . . 1 2 .
H4013 H 0.9876 0.3682 0.5934 0.1352 0.5159 Uiso R . . 1 1 .
H4012 H 1.0123 0.3882 0.5157 0.1351 0.5159 Uiso R . . 1 1 .
H4011 H 0.9656 0.3262 0.5256 0.1348 0.5159 Uiso R . . 1 1 .
H4101 H 0.8124 0.3425 0.5968 0.1070 0.5159 Uiso R . . 1 1 .
H4103 H 0.7376 0.3736 0.5411 0.1071 0.5159 Uiso R . . 1 1 .
H4102 H 0.7935 0.3182 0.5167 0.1072 0.5159 Uiso R . . 1 1 .
H4111 H 0.8416 0.3275 0.5919 0.1189 0.4841 Uiso R . . 1 2 .
H4112 H 0.8888 0.3031 0.5251 0.1190 0.4841 Uiso R . . 1 2 .
H4113 H 0.7836 0.3236 0.5151 0.1191 0.4841 Uiso R . . 1 2 .
H2302 H 1.1658 0.3421 0.2027 0.1370 0.7033 Uiso R . . 2 1 .
H2301 H 1.0674 0.3676 0.1725 0.1369 0.7033 Uiso R . . 2 1 .
H2303 H 1.0732 0.3108 0.2238 0.1372 0.7033 Uiso R . . 2 1 .
H2311 H 1.1697 0.3120 0.2554 0.1281 0.2967 Uiso R . . 2 2 .
H2312 H 1.1259 0.3092 0.3308 0.1279 0.2967 Uiso R . . 2 2 .
H2313 H 1.0603 0.3038 0.2570 0.1280 0.2967 Uiso R . . 2 2 .
H2403 H 1.2160 0.3561 0.3392 0.1471 0.7033 Uiso R . . 2 1 .
H2401 H 1.1409 0.3835 0.3858 0.1469 0.7033 Uiso R . . 2 1 .
H2402 H 1.1221 0.3206 0.3481 0.1470 0.7033 Uiso R . . 2 1 .
H2411 H 1.2361 0.4074 0.3260 0.1291 0.2967 Uiso R . . 2 2 .
H2412 H 1.1571 0.4644 0.3331 0.1289 0.2967 Uiso R . . 2 2 .
H2413 H 1.1517 0.4013 0.3851 0.1290 0.2967 Uiso R . . 2 2 .
H2202 H 1.1879 0.4136 0.2018 0.1290 0.2967 Uiso R . . 2 2 .
H2201 H 1.0960 0.4517 0.1979 0.1290 0.2967 Uiso R . . 2 2 .
H2203 H 1.0932 0.3869 0.1671 0.1290 0.2967 Uiso R . . 2 2 .
H2211 H 1.2157 0.4371 0.2506 0.1330 0.7033 Uiso R . . 2 1 .
H2212 H 1.1587 0.4716 0.3061 0.1330 0.7033 Uiso R . . 2 1 .
H2213 H 1.1195 0.4671 0.2230 0.1330 0.7033 Uiso R . . 2 1 .
H1811 H 0.3017 0.5745 0.1786 0.1352 0.8446 Uiso R . . 3 2 .
H1813 H 0.3833 0.5349 0.1522 0.1352 0.8446 Uiso R . . 3 2 .
H1812 H 0.3211 0.5103 0.2135 0.1347 0.8446 Uiso R . . 3 2 .
H1702 H 0.3526 0.6336 0.1774 0.1110 0.1554 Uiso R . . 3 1 .
H1703 H 0.4564 0.6476 0.2058 0.1111 0.1554 Uiso R . . 3 1 .
H1701 H 0.4333 0.6014 0.1431 0.1110 0.1554 Uiso R . . 3 1 .
H1711 H 0.3782 0.6571 0.2171 0.1171 0.8446 Uiso R . . 3 2 .
H1712 H 0.4665 0.6581 0.2741 0.1170 0.8446 Uiso R . . 3 2 .
H1713 H 0.4754 0.6408 0.1918 0.1172 0.8446 Uiso R . . 3 2 .
H1902 H 0.3261 0.5924 0.3244 0.1061 0.8446 Uiso R . . 3 2 .
H1901 H 0.4286 0.5841 0.3611 0.1060 0.8446 Uiso R . . 3 2 .
H1903 H 0.3700 0.5281 0.3344 0.1061 0.8446 Uiso R . . 3 2 .
H1912 H 0.3375 0.6339 0.3150 0.1080 0.1554 Uiso R . . 3 1 .
H1911 H 0.4863 0.6402 0.3338 0.1080 0.1554 Uiso R . . 3 1 .
H1913 H 0.4175 0.5607 0.3630 0.1080 0.1554 Uiso R . . 3 1 .
H7001 H 0.3832 0.2500 -0.1444 0.3061 0.4843 Uiso RS . . 4 2 .
H7003 H 0.3997 0.2846 -0.2149 0.3059 0.4843 Uiso R . . 4 2 .
H7005 H 0.3997 0.2154 -0.2149 0.3059 0.4843 Uiso R . . 4 2 .
H7015 H 0.2964 0.2500 -0.1438 0.3220 0.5157 Uiso RS . . 4 1 .
H7012 H 0.3582 0.2847 -0.1950 0.3219 0.5157 Uiso R . . 4 1 .
H7014 H 0.3582 0.2153 -0.1950 0.3219 0.5157 Uiso R . . 4 1 .
H7104 H 0.2416 0.2852 -0.1937 0.2531 0.4843 Uiso R . . 4 2 .
H7103 H 0.2416 0.2148 -0.1937 0.2531 0.4843 Uiso R . . 4 2 .
H7113 H 0.1925 0.2852 -0.2336 0.2600 0.5157 Uiso R . . 4 1 .
H7114 H 0.1925 0.2148 -0.2336 0.2600 0.5157 Uiso R . . 4 1 .
H7203 H 0.2594 0.2858 -0.3148 0.2601 0.4843 Uiso R . . 4 2 .
H7204 H 0.2594 0.2142 -0.3148 0.2601 0.4843 Uiso R . . 4 2 .
H7214 H 0.2782 0.2858 -0.3261 0.2602 0.5157 Uiso R . . 4 1 .
H7212 H 0.2782 0.2142 -0.3261 0.2602 0.5157 Uiso R . . 4 1 .
H7304 H 0.1382 0.2854 -0.2559 0.2722 0.4843 Uiso R . . 4 2 .
H7303 H 0.1382 0.2146 -0.2559 0.2722 0.4843 Uiso R . . 4 2 .
H7312 H 0.1229 0.2854 -0.3208 0.2558 0.5157 Uiso R . . 4 1 .
H7314 H 0.1229 0.2146 -0.3208 0.2558 0.5157 Uiso R . . 4 1 .
H7401 H 0.0325 0.2500 -0.3396 0.3540 0.4843 Uiso RS . . 4 2 .
H7404 H 0.0977 0.2852 -0.3887 0.3541 0.4843 Uiso R . . 4 2 .
H7405 H 0.0977 0.2148 -0.3887 0.3541 0.4843 Uiso R . . 4 2 .
H7413 H 0.0699 0.2500 -0.4307 0.3201 0.5157 Uiso RS . . 4 1 .
H7414 H 0.1611 0.2849 -0.4432 0.3200 0.5157 Uiso R . . 4 1 .
H7415 H 0.1611 0.2151 -0.4432 0.3200 0.5157 Uiso R . . 4 1 .
H351 H 0.3052 0.3315 0.2130 0.1122 0.5000 Uiso R . . . . .
H352 H 0.4044 0.3498 0.2455 0.1122 0.5000 Uiso R . . . . .
H353 H 0.3842 0.3380 0.1629 0.1122 0.5000 Uiso R . . . . .
H691 H 0.2833 0.2222 0.1795 0.1772 0.5000 Uiso R . . . . .
H692 H 0.3557 0.2385 0.1266 0.1772 0.5000 Uiso R . . . . .
H693 H 0.3689 0.1808 0.1702 0.1772 0.5000 Uiso R . . . . .
H361 H 0.3193 0.2407 0.3064 0.0704 0.5000 Uiso R . . . . .
H362 H 0.4130 0.2728 0.3284 0.0704 0.5000 Uiso R . . . . .
H363 H 0.4107 0.2043 0.3191 0.0704 0.5000 Uiso R . . . . .
H531 H 0.5189 0.4705 0.4231 0.0965 1.0000 Uiso R . . . . .
H532 H 0.5311 0.4159 0.4742 0.0965 1.0000 Uiso R . . . . .
H11 H 0.5863 0.4418 0.1521 0.0551 1.0000 Uiso R . . . . .
H51 H 0.9041 0.2500 0.3047 0.0537 1.0000 Uiso RS . . . . .
H52 H 0.8390 0.2500 0.3661 0.0537 1.0000 Uiso RS . . . . .
H41 H 0.9581 0.2500 0.1862 0.0486 1.0000 Uiso RS . . . . .
H134 H 0.7255 0.2500 0.4387 0.0458 1.0000 Uiso RS . . . . .
H1801 H 0.2805 0.5490 0.2375 0.0810 0.1554 Uiso R . . 3 1 .
H1802 H 0.3429 0.5014 0.2788 0.0810 0.1554 Uiso R . . 3 1 .
H1803 H 0.3412 0.5074 0.1953 0.0810 0.1554 Uiso R . . 3 1 .
O220 O 0.5524(6) 0.3924(4) 0.3669(3) 0.0644 0.4624 Uani D . . 7 2 .
O221 O 0.5866(5) 0.4038(2) 0.3819(4) 0.0480 0.5376 Uani D . . 7 1 .

loop_
_atom_site_aniso_label
_atom_site_aniso_U_11
_atom_site_aniso_U_22
_atom_site_aniso_U_33
_atom_site_aniso_U_23
_atom_site_aniso_U_13
_atom_site_aniso_U_12
C10 0.074(3) 0.033(2) 0.067(3) 0.015(2) 0.035(3) 0.009(2)
C11 0.067(3) 0.045(3) 0.064(3) 0.016(2) 0.027(2) 0.008(2)
C12 0.111(4) 0.043(3) 0.077(4) 0.020(3) 0.037(3) 0.017(3)
C13 0.071(3) 0.083(4) 0.099(5) 0.031(4) 0.016(3) -0.009(3)
C14 0.066(3) 0.060(3) 0.054(3) 0.016(2) 0.023(2) 0.004(3)
C15 0.092(3) 0.042(2) 0.051(2) 0.006(2) 0.027(2) 0.030(2)
C16 0.090(2) 0.053(2) 0.062(2) 0.001(2) 0.017(2) 0.025(2)
C20 0.050(2) 0.054(3) 0.070(3) -0.015(2) 0.014(2) -0.004(2)
C21 0.056(2) 0.079(3) 0.097(3) -0.024(2) 0.016(2) 0.000(2)
C25 0.042(3) 0.033(3) 0.043(3) 0.0000 0.019(2) 0.0000
C26 0.045(3) 0.039(3) 0.055(4) 0.0000 0.026(3) 0.0000
C27 0.069(3) 0.057(3) 0.060(3) -0.015(2) 0.035(3) -0.005(3)
C28 0.046(3) 0.043(3) 0.071(4) 0.0000 0.020(3) 0.0000
C29 0.053(3) 0.037(3) 0.038(3) 0.0000 0.017(3) 0.0000
C30 0.070(4) 0.039(3) 0.048(3) 0.0000 0.026(3) 0.0000
C31 0.074(3) 0.062(3) 0.057(3) 0.004(2) 0.040(3) 0.014(3)
C32 0.086(4) 0.041(3) 0.044(3) 0.0000 0.020(3) 0.0000
C33 0.040(3) 0.076(5) 0.035(3) 0.0000 0.013(3) 0.0000
C37 0.075(3) 0.046(2) 0.046(2) -0.009(2) 0.016(2) -0.006(2)
C38 0.096(2) 0.066(2) 0.049(2) -0.005(2) 0.012(2) -0.017(2)
C42 0.035(3) 0.107(6) 0.032(3) 0.0000 0.002(3) 0.0000
C47 0.149(5) 0.066(4) 0.077(4) 0.029(3) 0.074(4) 0.044(4)
C48 0.126(5) 0.074(4) 0.125(6) -0.002(4) 0.038(5) 0.010(4)
C49 0.086(3) 0.061(3) 0.065(3) 0.009(3) 0.030(3) -0.016(3)
C50 0.186(5) 0.071(4) 0.085(4) 0.011(4) 0.013(5) -0.059(4)
C51 0.070(3) 0.059(3) 0.056(3) -0.002(2) 0.027(2) 0.021(3)
C52 0.096(4) 0.062(4) 0.092(4) -0.027(3) 0.028(4) 0.013(3)
C53 0.087(3) 0.059(3) 0.099(4) 0.017(3) 0.041(3) 0.013(3)
C54 0.131(5) 0.056(4) 0.088(4) 0.012(3) -0.008(4) -0.014(4)
O1 0.0517(17) 0.0376(16) 0.0491(17) 0.0088(14) 0.0210(14) 0.0093(14)
O2 0.0586(18) 0.0393(17) 0.0569(19) 0.0150(14) 0.0312(15) 0.0151(15)
O3 0.0512(16) 0.0296(14) 0.0446(16) -0.0001(12) 0.0216(13) 0.0040(12)
O4 0.045(2) 0.029(2) 0.046(2) 0.0000 0.0115(18) 0.0000
O5 0.053(2) 0.039(2) 0.042(2) 0.0000 0.0169(19) 0.0000
O6 0.113(3) 0.0346(17) 0.057(2) 0.0077(15) 0.037(2) 0.0167(19)
O7 0.087(2) 0.0351(17) 0.056(2) 0.0112(15) 0.0331(18) 0.0149(17)
O8 0.085(2) 0.0411(18) 0.065(2) 0.0070(16) 0.0307(19) 0.0150(18)
O9 0.079(2) 0.053(2) 0.079(3) 0.0205(19) 0.044(2) 0.0265(19)
O10 0.0605(19) 0.0309(15) 0.0517(18) 0.0038(13) 0.0311(15) 0.0039(14)
O11 0.062(2) 0.0388(18) 0.079(2) -0.0092(17) 0.0329(18) -0.0079(16)
O12 0.055(2) 0.0408(19) 0.115(3) -0.022(2) -0.000(2) -0.0022(16)
O13 0.045(2) 0.031(2) 0.038(2) 0.0000 0.0091(17) 0.0000
O14 0.072(2) 0.0402(17) 0.0521(19) 0.0067(15) 0.0326(16) 0.0100(16)
O17 0.069(2) 0.0341(16) 0.058(2) -0.0045(15) 0.0174(17) -0.0053(15)
O18 0.149(4) 0.0363(18) 0.0448(19) -0.0056(16) 0.003(2) -0.015(2)
O19 0.085(2) 0.0366(17) 0.068(2) 0.0137(16) 0.0486(19) 0.0149(17)
O20 0.072(2) 0.0342(16) 0.065(2) 0.0017(15) 0.0350(18) -0.0028(16)
O21 0.075(2) 0.0415(17) 0.0506(19) 0.0011(15) 0.0284(17) 0.0091(16)
Cu1 0.0839(5) 0.0307(3) 0.0558(4) 0.0052(3) 0.0324(4) 0.0116(3)
Cu2 0.0654(4) 0.0301(3) 0.0575(4) -0.0031(3) 0.0286(3) -0.0013(3)
Cu3 0.0639(4) 0.0274(3) 0.0486(4) 0.0054(3) 0.0287(3) 0.0082(3)
Cu4 0.0737(5) 0.0413(4) 0.0678(5) 0.0209(3) 0.0445(4) 0.0236(4)
Cu5 0.0535(4) 0.0344(3) 0.0467(4) 0.0085(3) 0.0250(3) 0.0087(3)
Cu6 0.0500(4) 0.0242(3) 0.0753(5) -0.0002(3) 0.0122(3) -0.0015(3)
Cu7 0.0578(4) 0.0283(3) 0.0452(4) -0.0055(3) 0.0149(3) -0.0021(3)
Cu8 0.0462(3) 0.0253(3) 0.0447(3) 0.0006(2) 0.0208(3) 0.0010(2)
C390 0.117(5) 0.091(5) 0.057(5) -0.006(5) 0.028(5) -0.007(5)
C391 0.125(5) 0.074(5) 0.052(4) -0.018(4) 0.015(5) -0.023(5)
C400 0.101(4) 0.077(5) 0.067(5) 0.012(5) 0.005(5) -0.029(5)
C401 0.104(4) 0.104(6) 0.069(5) -0.001(5) 0.002(5) -0.006(5)
C410 0.100(4) 0.078(5) 0.040(4) -0.006(4) 0.022(4) -0.018(4)
C411 0.107(5) 0.077(5) 0.056(5) 0.010(4) -0.003(5) -0.026(5)
C230 0.061(4) 0.101(5) 0.105(5) -0.037(4) 0.029(4) -0.004(4)
C231 0.061(5) 0.087(5) 0.110(6) -0.020(6) 0.011(6) 0.008(5)
C240 0.065(4) 0.115(5) 0.110(5) -0.004(5) 0.014(4) 0.007(4)
C241 0.066(5) 0.097(6) 0.102(6) -0.022(6) 0.006(5) 0.005(5)
C220 0.071(5) 0.092(6) 0.101(5) -0.020(5) 0.021(5) 0.003(6)
C221 0.058(4) 0.090(4) 0.116(5) -0.022(4) 0.033(4) -0.005(4)
C180 0.095(5) 0.050(6) 0.059(6) 0.007(6) 0.017(6) 0.028(5)
C181 0.108(4) 0.076(4) 0.080(4) -0.009(4) -0.015(4) 0.022(4)
C170 0.094(5) 0.055(6) 0.067(6) 0.005(5) 0.006(6) 0.027(6)
C171 0.107(4) 0.052(3) 0.076(4) 0.005(3) 0.021(3) 0.032(3)
C190 0.084(3) 0.060(3) 0.071(3) -0.000(3) 0.032(3) 0.025(3)
C191 0.092(5) 0.064(6) 0.070(6) -0.005(5) 0.015(6) 0.021(6)
C36 0.053(4) 0.040(8) 0.062(4) 0.0042 0.026(3) 0.0053
C45 0.080(4) 0.156(7) 0.046(4) 0.0000 0.021(4) 0.0000
C46 0.070(5) 0.219(8) 0.058(5) 0.0000 -0.011(4) 0.0000
C43 0.053(4) 0.071(6) 0.036(4) 0.008(4) 0.005(3) 0.003(4)
C35 0.088(5) 0.097(7) 0.071(6) 0.029(6) 0.012(5) 0.042(6)
C69 0.054(5) 0.206(9) 0.075(6) -0.049(7) -0.008(5) -0.013(6)
C44 0.143(6) 0.079(7) 0.053(5) 0.023(5) -0.005(6) -0.002(7)
C34 0.028(3) 0.175(7) 0.045(4) 0.0000 0.009(3) 0.0000
C700 0.447(5) 0.385(7) 0.242(7) 0.0000 0.269(7) 0.0000
C701 0.213(6) 0.076(7) 0.207(7) 0.0000 -0.062(7) 0.0000
C710 0.448(5) 0.386(7) 0.241(6) 0.0000 0.270(6) 0.0000
C711 0.213(5) 0.075(6) 0.210(6) 0.0000 -0.059(6) 0.0000
C720 0.447(5) 0.388(6) 0.240(6) 0.0000 0.276(6) 0.0000
C721 0.208(5) 0.072(6) 0.211(6) 0.0000 -0.059(6) 0.0000
C730 0.448(5) 0.391(7) 0.251(6) 0.0000 0.264(6) 0.0000
C731 0.205(5) 0.077(6) 0.215(6) 0.0000 -0.060(6) 0.0000
C740 0.451(6) 0.394(7) 0.258(7) 0.0000 0.253(7) 0.0000
C741 0.200(6) 0.076(7) 0.216(7) 0.0000 -0.059(7) 0.0000
O150 0.045(3) 0.037(3) 0.046(3) 0.001(3) 0.012(3) 0.009(2)
O151 0.059(4) 0.050(4) 0.068(4) 0.016(3) 0.033(3) 0.017(3)
O160 0.052(3) 0.035(3) 0.052(4) 0.009(3) 0.013(3) 0.004(3)
O161 0.062(4) 0.053(4) 0.036(3) -0.009(3) 0.019(3) -0.008(3)
O220 0.068(4) 0.055(4) 0.081(5) 0.038(4) 0.053(4) 0.027(4)
O221 0.043(3) 0.037(3) 0.071(4) 0.009(3) 0.041(3) 0.005(3)

loop_
_atom_type_symbol
_atom_type_scat_dispersion_real
_atom_type_scat_dispersion_imag
_atom_type_scat_Cromer_Mann_a1
_atom_type_scat_Cromer_Mann_b1
_atom_type_scat_Cromer_Mann_a2
_atom_type_scat_Cromer_Mann_b2
_atom_type_scat_Cromer_Mann_a3
_atom_type_scat_Cromer_Mann_b3
_atom_type_scat_Cromer_Mann_a4
_atom_type_scat_Cromer_Mann_b4
_atom_type_scat_Cromer_Mann_c
_atom_type_scat_source
Cu -1.9646 0.5888 13.3380 3.5828 7.1676 0.2470 5.6158 11.3966 1.6735 64.8126 1.1910 'International Tables Vol C 4.2.6.8 and 6.1.1.4'
O 0.0492 0.0322 3.0485 13.2771 2.2868 5.7011 1.5463 0.3239 0.8670 32.9089 0.2508 'International Tables Vol C 4.2.6.8 and 6.1.1.4'
C 0.0181 0.0091 2.3100 20.8439 1.0200 10.2075 1.5886 0.5687 0.8650 51.6512 0.2156 'International Tables Vol C 4.2.6.8 and 6.1.1.4'
H 0.0000 0.0000 0.4930 10.5109 0.3229 26.1257 0.1402 3.1424 0.0408 57.7998 0.0030 'International Tables Vol C 4.2.6.8 and 6.1.1.4'

loop_
_geom_angle_atom_site_label_1
_geom_angle_site_symmetry_1
_geom_angle_atom_site_label_2
_geom_angle_site_symmetry_2
_geom_angle_atom_site_label_3
_geom_angle_site_symmetry_3
_geom_angle
_geom_angle_publ_flag
C11 . C10 . O6 . 116.5(4) yes
C11 . C10 . O7 . 117.4(5) yes
O6 . C10 . O7 . 126.0(5) yes
C11 . C10 . Cu1 . 148.4(4) yes
O6 . C10 . Cu1 . 32.2(2) yes
O7 . C10 . Cu1 . 94.0(3) yes
C10 . C11 . C12 . 110.2(5) yes
C10 . C11 . C13 . 108.1(5) yes
C12 . C11 . C13 . 111.3(5) yes
C10 . C11 . C14 . 108.6(4) yes
C12 . C11 . C14 . 108.4(5) yes
C13 . C11 . C14 . 110.2(5) yes
C11 . C12 . H123 . 109.0 no
C11 . C12 . H121 . 110.5 no
H123 . C12 . H121 . 109.2 no
C11 . C12 . H122 . 109.1 no
H123 . C12 . H122 . 108.6 no
H121 . C12 . H122 . 110.4 no
C11 . C13 . H131 . 109.0 no
C11 . C13 . H132 . 110.1 no
H131 . C13 . H132 . 110.6 no
C11 . C13 . H133 . 108.6 no
H131 . C13 . H133 . 107.9 no
H132 . C13 . H133 . 110.5 no
C11 . C14 . H141 . 110.4 no
C11 . C14 . H143 . 107.9 no
H141 . C14 . H143 . 108.9 no
C11 . C14 . H142 . 108.9 no
H141 . C14 . H142 . 110.4 no
H143 . C14 . H142 . 110.3 no
C16 . C15 . O8 . 118.3(3) yes
C16 . C15 . O9 . 115.7(4) yes
O8 . C15 . O9 . 126.0(4) yes
C16 . C15 . Cu1 . 149.8(2) yes
O8 . C15 . Cu1 . 32.5(2) yes
O9 . C15 . Cu1 . 94.0(3) yes
C15 . C16 . C180 . 108.49(5) yes
C15 . C16 . C170 . 108.49(5) yes
C180 . C16 . C170 . 110.43(5) yes
C15 . C16 . C191 . 108.49(5) yes
C180 . C16 . C191 . 110.43(5) yes
C170 . C16 . C191 . 110.44(5) yes
C15 . C16 . C181 . 108.48(5) yes
C15 . C16 . C171 . 108.50(5) yes
C181 . C16 . C171 . 110.44(5) yes
C15 . C16 . C190 . 108.48(5) yes
C181 . C16 . C190 . 110.46(5) yes
C171 . C16 . C190 . 110.42(5) yes
C21 . C20 . O11 . 118.7(3) yes
C21 . C20 . O12 . 116.4(3) yes
O11 . C20 . O12 . 124.9(4) yes
C21 . C20 . Cu2 . 155.6(2) yes
O11 . C20 . Cu2 . 36.9(2) yes
O12 . C20 . Cu2 . 88.1(3) yes
C20 . C21 . C230 . 109.94(5) yes
C20 . C21 . C240 . 109.90(5) yes
C230 . C21 . C240 . 109.04(5) yes
C20 . C21 . C221 . 109.93(5) yes
C230 . C21 . C221 . 108.99(5) yes
C240 . C21 . C221 . 109.01(5) yes
C20 . C21 . C231 . 109.90(5) yes
C20 . C21 . C241 . 109.91(5) yes
C231 . C21 . C241 . 109.02(5) yes
C20 . C21 . C220 . 109.91(5) yes
C231 . C21 . C220 . 109.03(5) yes
C241 . C21 . C220 . 109.04(5) yes
O10 3_555 C25 . C26 . 116.7(3) yes
O10 3_555 C25 . O10 . 126.6(5) yes
C26 . C25 . O10 . 116.7(3) yes
C25 . C26 . C27 3_555 110.9(4) yes
C25 . C26 . C27 . 110.9(4) yes
C27 3_555 C26 . C27 . 111.0(6) yes
C25 . C26 . C28 . 105.9(6) yes
C27 3_555 C26 . C28 . 109.1(4) yes
C27 . C26 . C28 . 109.1(4) yes
C26 . C27 . H273 . 110.5 no
C26 . C27 . H272 . 109.3 no
H273 . C27 . H272 . 109.7 no
C26 . C27 . H271 . 108.4 no
H273 . C27 . H271 . 109.7 no
H272 . C27 . H271 . 109.2 no
C26 . C28 . H284 3_555 109.8 no
C26 . C28 . H285 3_555 109.8 no
H284 3_555 C28 . H285 3_555 109.8 no
C26 . C28 . H283 . 109.8 no
H284 3_555 C28 . H283 . 108.8 no
H285 3_555 C28 . H283 . 108.8 no
C26 . C28 . H284 . 109.8 no
H284 3_555 C28 . H284 . 109.8 no
H283 . C28 . H284 . 108.8 no
C26 . C28 . H285 . 109.8 no
H285 3_555 C28 . H285 . 109.8 no
H283 . C28 . H285 . 108.8 no
H284 . C28 . H285 . 109.8 no
O14 3_555 C29 . C30 . 116.5(3) yes
O14 3_555 C29 . O14 . 126.8(6) yes
C30 . C29 . O14 . 116.5(3) yes
C29 . C30 . C31 3_555 110.2(4) yes
C29 . C30 . C31 . 110.2(4) yes
C31 3_555 C30 . C31 . 110.9(7) yes
C29 . C30 . C32 . 105.2(6) yes
C31 3_555 C30 . C32 . 110.1(4) yes
C31 . C30 . C32 . 110.1(4) yes
C30 . C31 . H313 . 109.5 no
C30 . C31 . H312 . 109.3 no
H313 . C31 . H312 . 108.7 no
C30 . C31 . H311 . 109.2 no
H313 . C31 . H311 . 110.0 no
H312 . C31 . H311 . 110.2 no
C30 . C32 . H324 3_555 109.4 no
C30 . C32 . H325 3_555 109.4 no
H324 3_555 C32 . H325 3_555 109.8 no
C30 . C32 . H323 . 108.5 no
H324 3_555 C32 . H323 . 109.9 no
H325 3_555 C32 . H323 . 109.9 no
C30 . C32 . H324 . 109.4 no
H324 3_555 C32 . H324 . 109.8 no
H323 . C32 . H324 . 109.9 no
C30 . C32 . H325 . 109.4 no
H325 3_555 C32 . H325 . 109.8 no
H323 . C32 . H325 . 109.9 no
H324 . C32 . H325 . 109.8 no
O150 3_555 C33 . Cu6 3_555 35.0(3) yes
O150 3_555 C33 . Cu6 . 94.9(4) yes
Cu6 3_555 C33 . Cu6 . 66.41(15) yes
O150 3_555 C33 . C34 . 115.1(4) yes
Cu6 3_555 C33 . C34 . 146.73(8) yes
Cu6 . C33 . C34 . 146.73(8) yes
O150 3_555 C33 . O150 . 111.4(6) yes
Cu6 3_555 C33 . O150 . 94.9(4) yes
Cu6 . C33 . O150 . 35.0(3) yes
C34 . C33 . O150 . 115.1(4) yes
O151 3_555 C33 . Cu6 3_555 87.8(5) yes
O151 3_555 C33 . Cu6 . 35.8(4) yes
Cu6 3_555 C33 . Cu6 . 66.41(15) yes
O151 3_555 C33 . C34 . 121.8(5) yes
Cu6 3_555 C33 . C34 . 146.73(8) yes
Cu6 . C33 . C34 . 146.73(8) yes
O151 3_555 C33 . O151 . 89.7(10) yes
Cu6 3_555 C33 . O151 . 35.8(4) yes
Cu6 . C33 . O151 . 87.8(5) yes
C34 . C33 . O151 . 121.8(5) yes
C38 . C37 . O17 . 116.8(3) yes
C38 . C37 . O18 . 118.4(3) yes
O17 . C37 . O18 . 124.8(4) yes
C38 . C37 . Cu2 . 152.0(2) yes
O17 . C37 . Cu2 . 35.2(2) yes
O18 . C37 . Cu2 . 89.7(3) yes
C37 . C38 . C391 . 109.06(5) yes
C37 . C38 . C401 . 109.00(5) yes
C391 . C38 . C401 . 109.91(5) yes
C37 . C38 . C410 . 109.04(5) yes
C391 . C38 . C410 . 109.91(5) yes
C401 . C38 . C410 . 109.89(5) yes
C37 . C38 . C390 . 109.01(5) yes
C37 . C38 . C400 . 109.02(5) yes
C390 . C38 . C400 . 109.90(5) yes
C37 . C38 . C411 . 109.06(5) yes
C390 . C38 . C411 . 109.91(5) yes
C400 . C38 . C411 . 109.92(5) yes
C43 3_555 C42 . O160 3_555 104.2(5) yes
C43 3_555 C42 . Cu6 3_555 131.0(4) yes
O160 3_555 C42 . Cu6 3_555 29.7(3) yes
C43 3_555 C42 . Cu6 . 162.9(4) yes
O160 3_555 C42 . Cu6 . 91.8(4) yes
Cu6 3_555 C42 . Cu6 . 65.96(16) yes
C43 3_555 C42 . C43 . 32.0(8) yes
O160 3_555 C42 . C43 . 134.5(6) yes
Cu6 3_555 C42 . C43 . 162.9(4) yes
Cu6 . C42 . C43 . 131.0(4) yes
C43 3_555 C42 . O160 . 134.5(6) yes
O160 3_555 C42 . O160 . 111.7(7) yes
Cu6 3_555 C42 . O160 . 91.8(4) yes
Cu6 . C42 . O160 . 29.7(3) yes
C43 . C42 . O160 . 104.2(5) yes
C43 3_555 C42 . O161 3_555 101.4(6) yes
C43 3_555 C42 . Cu6 3_555 131.0(4) yes
O161 3_555 C42 . Cu6 3_555 35.6(5) yes
C43 3_555 C42 . Cu6 . 162.9(4) yes
O161 3_555 C42 . Cu6 . 94.9(6) yes
Cu6 3_555 C42 . Cu6 . 65.96(16) yes
C43 3_555 C42 . C43 . 32.0(8) yes
O161 3_555 C42 . C43 . 130.7(7) yes
Cu6 3_555 C42 . C43 . 162.9(4) yes
Cu6 . C42 . C43 . 131.0(4) yes
C43 3_555 C42 . O161 . 130.7(7) yes
O161 3_555 C42 . O161 . 111.3(11) yes
Cu6 3_555 C42 . O161 . 94.9(6) yes
Cu6 . C42 . O161 . 35.6(5) yes
C43 . C42 . O161 . 101.4(6) yes
C48 . C47 . O19 . 113.6(8) yes
C48 . C47 . H472 . 108.8 no
O19 . C47 . H472 . 110.8 no
C48 . C47 . H471 . 107.9 no
O19 . C47 . H471 . 109.1 no
H472 . C47 . H471 . 106.4 no
C47 . C48 . H481 . 108.6 no
C47 . C48 . H482 . 108.2 no
H481 . C48 . H482 . 110.4 no
C47 . C48 . H483 . 108.3 no
H481 . C48 . H483 . 110.4 no
H482 . C48 . H483 . 110.8 no
C50 . C49 . O20 . 112.4(5) yes
C50 . C49 . H491 . 108.6 no
O20 . C49 . H491 . 109.0 no
C50 . C49 . H492 . 107.8 no
O20 . C49 . H492 . 109.0 no
H491 . C49 . H492 . 110.1 no
C49 . C50 . H503 . 109.8 no
C49 . C50 . H502 . 108.9 no
H503 . C50 . H502 . 110.0 no
C49 . C50 . H501 . 107.8 no
H503 . C50 . H501 . 110.2 no
H502 . C50 . H501 . 110.1 no
C52 . C51 . O21 . 111.9(5) yes
C52 . C51 . H512 . 110.7 no
O21 . C51 . H512 . 109.3 no
C52 . C51 . H511 . 108.4 no
O21 . C51 . H511 . 108.2 no
H512 . C51 . H511 . 108.2 no
C51 . C52 . H521 . 109.4 no
C51 . C52 . H523 . 108.6 no
H521 . C52 . H523 . 109.5 no
C51 . C52 . H522 . 108.9 no
H521 . C52 . H522 . 109.7 no
H523 . C52 . H522 . 110.7 no
C54 . C53 . H531 . 111.3 no
C54 . C53 . H532 . 110.3 no
H531 . C53 . H532 . 109.5 no
C54 . C53 . O221 . 112.4(7) yes
H531 . C53 . O221 . 106.8 no
H532 . C53 . O221 . 106.4 no
C54 . C53 . H531 . 111.3 no
C54 . C53 . H532 . 110.3 no
H531 . C53 . H532 . 109.5 no
C54 . C53 . O220 . 89.3(7) yes
H531 . C53 . O220 . 118.0 no
H532 . C53 . O220 . 116.6 no
C53 . C54 . H542 . 111.0 no
C53 . C54 . H541 . 108.5 no
H542 . C54 . H541 . 109.3 no
C53 . C54 . H543 . 109.4 no
H542 . C54 . H543 . 109.5 no
H541 . C54 . H543 . 109.2 no
Cu1 . O1 . Cu3 . 88.76(12) yes
Cu1 . O1 . Cu4 . 88.67(13) yes
Cu3 . O1 . Cu4 . 136.49(18) yes
Cu1 . O1 . Cu6 . 145.08(15) yes
Cu3 . O1 . Cu6 . 78.87(10) yes
Cu4 . O1 . Cu6 . 78.83(10) yes
Cu1 . O1 . H11 . 110.8 no
Cu3 . O1 . H11 . 110.7 no
Cu4 . O1 . H11 . 110.7 no
Cu6 . O1 . H11 . 104.2 no
Cu4 . O2 . Cu5 . 96.59(13) yes
Cu4 . O2 . Cu6 . 101.62(16) yes
Cu5 . O2 . Cu6 . 127.7(2) yes
Cu4 . O2 . Cu7 . 118.00(17) yes
Cu5 . O2 . Cu7 . 120.66(19) yes
Cu6 . O2 . Cu7 . 92.58(13) yes
Cu3 . O3 . Cu6 . 102.01(15) yes
Cu3 . O3 . Cu7 . 119.72(15) yes
Cu6 . O3 . Cu7 . 92.28(12) yes
Cu3 . O3 . Cu8 . 96.47(13) yes
Cu6 . O3 . Cu8 . 123.31(16) yes
Cu7 . O3 . Cu8 . 123.08(17) yes
Cu8 3_555 O4 . Cu8 . 122.4(2) yes
Cu8 3_555 O4 . H41 . 100.7 no
Cu8 . O4 . H41 . 100.7 no
Cu7 3_555 O5 . Cu7 . 156.1(2) yes
Cu7 3_555 O5 . H51 . 97.0 no
Cu7 . O5 . H51 . 97.0 no
Cu7 3_555 O5 . H52 . 96.9 no
Cu7 . O5 . H52 . 96.9 no
H51 . O5 . H52 . 108.4 no
C10 . O6 . Cu1 . 127.4(3) yes
C10 . O7 . Cu3 . 130.6(4) yes
C15 . O8 . Cu1 . 127.3(3) yes
C15 . O9 . Cu4 . 130.1(3) yes
C25 . O10 . Cu8 . 132.2(3) yes
C20 . O11 . Cu2 . 120.7(3) yes
C20 . O12 . Cu7 . 131.2(3) yes
Cu5 3_555 O13 . Cu5 . 115.8(2) yes
Cu5 3_555 O13 . H134 . 103.9 no
Cu5 . O13 . H134 . 103.9 no
C29 . O14 . Cu5 . 131.9(3) yes
C37 . O17 . Cu2 . 122.8(3) yes
C37 . O18 . Cu7 . 129.0(3) yes
C47 . O19 . Cu3 . 130.0(4) yes
C47 . O19 . Cu8 . 128.7(3) yes
Cu3 . O19 . Cu8 . 99.64(15) yes
C49 . O20 . Cu1 . 124.5(4) yes
C49 . O20 . Cu2 . 119.8(4) yes
Cu1 . O20 . Cu2 . 100.45(15) yes
C49 . O20 . Cu3 . 106.9(3) yes
Cu1 . O20 . Cu3 . 86.28(15) yes
Cu2 . O20 . Cu3 . 114.46(15) yes
C51 . O21 . Cu1 . 123.7(3) yes
C51 . O21 . Cu2 . 121.0(3) yes
Cu1 . O21 . Cu2 . 100.38(15) yes
C51 . O21 . Cu4 . 105.9(3) yes
Cu1 . O21 . Cu4 . 85.09(14) yes
Cu2 . O21 . Cu4 . 115.78(15) yes
O1 . Cu1 . O21 . 89.21(13) yes
O1 . Cu1 . O20 . 88.98(13) yes
O21 . Cu1 . O20 . 79.10(15) yes
O1 . Cu1 . C15 . 76.98(12) yes
O21 . Cu1 . C15 . 87.81(14) yes
O20 . Cu1 . C15 . 160.97(13) yes
O1 . Cu1 . O6 . 94.86(15) yes
O21 . Cu1 . O6 . 172.77(19) yes
O20 . Cu1 . O6 . 94.96(17) yes
C15 . Cu1 . O6 . 98.92(17) yes
O1 . Cu1 . O8 . 95.41(15) yes
O21 . Cu1 . O8 . 96.29(16) yes
O20 . Cu1 . O8 . 173.62(18) yes
C15 . Cu1 . O8 . 20.19(14) yes
O6 . Cu1 . O8 . 89.29(17) yes
O1 . Cu1 . C10 . 76.84(13) yes
O21 . Cu1 . C10 . 159.15(14) yes
O20 . Cu1 . C10 . 85.15(16) yes
C15 . Cu1 . C10 . 103.71(15) yes
O6 . Cu1 . C10 . 20.41(14) yes
O1 . Cu1 . Cu2 . 91.17(8) yes
O21 . Cu1 . Cu2 . 39.62(10) yes
O20 . Cu1 . Cu2 . 39.60(11) yes
C15 . Cu1 . Cu2 . 126.71(9) yes
O6 . Cu1 . Cu2 . 134.09(14) yes
O1 . Cu1 . Cu3 . 39.55(7) yes
O21 . Cu1 . Cu3 . 99.89(10) yes
O20 . Cu1 . Cu3 . 54.67(11) yes
C15 . Cu1 . Cu3 . 115.26(10) yes
O6 . Cu1 . Cu3 . 79.70(11) yes
O1 . Cu1 . Cu4 . 39.50(7) yes
O21 . Cu1 . Cu4 . 55.81(12) yes
O20 . Cu1 . Cu4 . 101.18(10) yes
C15 . Cu1 . Cu4 . 59.86(9) yes
O6 . Cu1 . Cu4 . 130.14(14) yes
O8 . Cu1 . C10 . 100.35(16) yes
O8 . Cu1 . Cu2 . 135.39(12) yes
C10 . Cu1 . Cu2 . 124.07(11) yes
O8 . Cu1 . Cu3 . 131.05(13) yes
C10 . Cu1 . Cu3 . 59.56(10) yes
Cu2 . Cu1 . Cu3 . 76.56(3) yes
O8 . Cu1 . Cu4 . 79.53(12) yes
C10 . Cu1 . Cu4 . 115.12(11) yes
Cu2 . Cu1 . Cu4 . 78.05(3) yes
Cu3 . Cu1 . Cu4 . 72.49(2) yes
Cu1 . Cu2 . C20 . 133.31(11) yes
Cu1 . Cu2 . C37 . 130.94(11) yes
C20 . Cu2 . C37 . 82.55(15) yes
Cu1 . Cu2 . O11 . 133.33(13) yes
C20 . Cu2 . O11 . 22.39(14) yes
C37 . Cu2 . O11 . 93.12(16) yes
Cu1 . Cu2 . O21 . 40.00(10) yes
C20 . Cu2 . O21 . 157.25(15) yes
C37 . Cu2 . O21 . 93.05(15) yes
O11 . Cu2 . O21 . 173.30(17) yes
Cu1 . Cu2 . O20 . 39.96(10) yes
C20 . Cu2 . O20 . 96.14(15) yes
C37 . Cu2 . O20 . 158.48(14) yes
O11 . Cu2 . O20 . 93.46(16) yes
O21 . Cu2 . O20 . 79.84(15) yes
Cu1 . Cu2 . O17 . 133.90(11) yes
C20 . Cu2 . O17 . 90.04(16) yes
C37 . Cu2 . O17 . 22.03(13) yes
O11 . Cu2 . O17 . 92.59(17) yes
O21 . Cu2 . O17 . 94.12(15) yes
Cu1 . Cu2 . Cu7 . 99.85(3) yes
C20 . Cu2 . Cu7 . 63.68(10) yes
C37 . Cu2 . Cu7 . 62.99(9) yes
O11 . Cu2 . Cu7 . 86.07(10) yes
O21 . Cu2 . Cu7 . 94.40(11) yes
O20 . Cu2 . O17 . 173.75(15) yes
O20 . Cu2 . Cu7 . 97.07(11) yes
O17 . Cu2 . Cu7 . 84.89(10) yes
O20 . Cu3 . Cu1 . 39.05(8) yes
O20 . Cu3 . O7 . 90.91(15) yes
Cu1 . Cu3 . O7 . 75.22(10) yes
O20 . Cu3 . O3 . 100.99(13) yes
Cu1 . Cu3 . O3 . 115.41(9) yes
O7 . Cu3 . O3 . 167.95(15) yes
O20 . Cu3 . O1 . 85.76(13) yes
Cu1 . Cu3 . O1 . 51.69(10) yes
O7 . Cu3 . O1 . 91.40(14) yes
O3 . Cu3 . O1 . 91.36(12) yes
O20 . Cu3 . O19 . 100.49(16) yes
Cu1 . Cu3 . O19 . 136.56(13) yes
O7 . Cu3 . O19 . 95.56(15) yes
O3 . Cu3 . O19 . 80.53(13) yes
O1 . Cu3 . O19 . 170.54(14) yes
O20 . Cu3 . Cu4 . 77.29(8) yes
Cu1 . Cu3 . Cu4 . 53.68(2) yes
O7 . Cu3 . Cu4 . 111.24(10) yes
O3 . Cu3 . Cu4 . 73.71(8) yes
O1 . Cu3 . Cu4 . 21.72(10) yes
O20 . Cu3 . Cu6 . 118.82(8) yes
Cu1 . Cu3 . Cu6 . 106.46(3) yes
O7 . Cu3 . Cu6 . 135.49(13) yes
O3 . Cu3 . Cu6 . 38.46(9) yes
O1 . Cu3 . Cu6 . 61.48(9) yes
O20 . Cu3 . Cu7 . 73.57(8) yes
Cu1 . Cu3 . Cu7 . 86.48(2) yes
O7 . Cu3 . Cu7 . 161.64(11) yes
O3 . Cu3 . Cu7 . 29.82(9) yes
O1 . Cu3 . Cu7 . 77.99(10) yes
O20 . Cu3 . Cu8 . 112.01(9) yes
Cu1 . Cu3 . Cu8 . 146.75(4) yes
O7 . Cu3 . Cu8 . 131.49(10) yes
O3 . Cu3 . Cu8 . 41.57(8) yes
O1 . Cu3 . Cu8 . 130.75(9) yes
O19 . Cu3 . Cu4 . 153.07(11) yes
O19 . Cu3 . Cu6 . 109.10(10) yes
Cu4 . Cu3 . Cu6 . 52.83(2) yes
O19 . Cu3 . Cu7 . 96.86(12) yes
Cu4 . Cu3 . Cu7 . 56.52(2) yes
Cu6 . Cu3 . Cu7 . 51.15(2) yes
O19 . Cu3 . Cu8 . 40.23(10) yes
Cu4 . Cu3 . Cu8 . 115.18(2) yes
Cu6 . Cu3 . Cu8 . 69.96(2) yes
Cu7 . Cu3 . Cu8 . 65.23(2) yes
Cu1 . Cu4 . O21 . 39.09(8) yes
Cu1 . Cu4 . Cu3 . 53.828(19) yes
O21 . Cu4 . Cu3 . 76.22(7) yes
Cu1 . Cu4 . O2 . 116.78(10) yes
O21 . Cu4 . O2 . 100.51(14) yes
Cu3 . Cu4 . O2 . 74.80(9) yes
Cu1 . Cu4 . O1 . 51.83(10) yes
O21 . Cu4 . O1 . 85.17(13) yes
Cu3 . Cu4 . O1 . 21.79(10) yes
O2 . Cu4 . O1 . 92.34(13) yes
Cu1 . Cu4 . O9 . 75.30(12) yes
O21 . Cu4 . O9 . 92.66(16) yes
Cu3 . Cu4 . O9 . 111.19(11) yes
O2 . Cu4 . O9 . 166.60(18) yes
O1 . Cu4 . O9 . 91.23(15) yes
Cu1 . Cu4 . Cu5 . 145.75(4) yes
O21 . Cu4 . Cu5 . 109.84(9) yes
Cu3 . Cu4 . Cu5 . 116.10(3) yes
O2 . Cu4 . Cu5 . 41.30(9) yes
O1 . Cu4 . Cu5 . 132.17(10) yes
Cu1 . Cu4 . Cu6 . 106.70(3) yes
O21 . Cu4 . Cu6 . 117.37(8) yes
Cu3 . Cu4 . Cu6 . 52.92(2) yes
O2 . Cu4 . Cu6 . 38.66(11) yes
O1 . Cu4 . Cu6 . 61.60(9) yes
Cu1 . Cu4 . Cu7 . 87.25(3) yes
O21 . Cu4 . Cu7 . 72.14(8) yes
Cu3 . Cu4 . Cu7 . 57.535(19) yes
O2 . Cu4 . Cu7 . 30.53(10) yes
O1 . Cu4 . Cu7 . 79.06(10) yes
Cu1 . Cu4 . O221 . 129.6(2) yes
O21 . Cu4 . O221 . 93.4(2) yes
Cu3 . Cu4 . O221 . 150.00(19) yes
O2 . Cu4 . O221 . 79.71(18) yes
O1 . Cu4 . O221 . 171.5(2) yes
O9 . Cu4 . Cu5 . 131.04(11) yes
O9 . Cu4 . Cu6 . 135.19(15) yes
Cu5 . Cu4 . Cu6 . 71.47(2) yes
O9 . Cu4 . Cu7 . 162.46(13) yes
Cu5 . Cu4 . Cu7 . 64.43(2) yes
Cu6 . Cu4 . Cu7 . 51.58(2) yes
O9 . Cu4 . O221 . 97.2(2) yes
Cu5 . Cu4 . O221 . 40.85(15) yes
Cu6 . Cu4 . O221 . 112.21(15) yes
Cu7 . Cu4 . O221 . 92.56(19) yes
Cu1 . Cu4 . O21 . 39.09(8) yes
Cu1 . Cu4 . Cu3 . 53.828(19) yes
O21 . Cu4 . Cu3 . 76.22(7) yes
Cu1 . Cu4 . O2 . 116.78(10) yes
O21 . Cu4 . O2 . 100.51(14) yes
Cu3 . Cu4 . O2 . 74.80(9) yes
Cu1 . Cu4 . O1 . 51.83(10) yes
O21 . Cu4 . O1 . 85.17(13) yes
Cu3 . Cu4 . O1 . 21.79(10) yes
O2 . Cu4 . O1 . 92.34(13) yes
Cu1 . Cu4 . O9 . 75.30(12) yes
O21 . Cu4 . O9 . 92.66(16) yes
Cu3 . Cu4 . O9 . 111.19(11) yes
O2 . Cu4 . O9 . 166.60(18) yes
O1 . Cu4 . O9 . 91.23(15) yes
Cu1 . Cu4 . Cu5 . 145.75(4) yes
O21 . Cu4 . Cu5 . 109.84(9) yes
Cu3 . Cu4 . Cu5 . 116.10(3) yes
O2 . Cu4 . Cu5 . 41.30(9) yes
O1 . Cu4 . Cu5 . 132.17(10) yes
Cu1 . Cu4 . Cu6 . 106.70(3) yes
O21 . Cu4 . Cu6 . 117.37(8) yes
Cu3 . Cu4 . Cu6 . 52.92(2) yes
O2 . Cu4 . Cu6 . 38.66(11) yes
O1 . Cu4 . Cu6 . 61.60(9) yes
Cu1 . Cu4 . Cu7 . 87.25(3) yes
O21 . Cu4 . Cu7 . 72.14(8) yes
Cu3 . Cu4 . Cu7 . 57.535(19) yes
O2 . Cu4 . Cu7 . 30.53(10) yes
O1 . Cu4 . Cu7 . 79.06(10) yes
Cu1 . Cu4 . O220 . 143.9(3) yes
O21 . Cu4 . O220 . 110.6(3) yes
Cu3 . Cu4 . O220 . 156.51(17) yes
O2 . Cu4 . O220 . 81.80(19) yes
O1 . Cu4 . O220 . 163.9(3) yes
O9 . Cu4 . Cu5 . 131.04(11) yes
O9 . Cu4 . Cu6 . 135.19(15) yes
Cu5 . Cu4 . Cu6 . 71.47(2) yes
O9 . Cu4 . Cu7 . 162.46(13) yes
Cu5 . Cu4 . Cu7 . 64.43(2) yes
Cu6 . Cu4 . Cu7 . 51.58(2) yes
O9 . Cu4 . O220 . 91.3(2) yes
Cu5 . Cu4 . O220 . 40.51(17) yes
Cu6 . Cu4 . O220 . 106.3(2) yes
Cu7 . Cu4 . O220 . 102.09(18) yes
Cu4 . Cu5 . O14 . 130.81(10) yes
Cu4 . Cu5 . O151 3_555 70.79(16) yes
O14 . Cu5 . O151 3_555 116.01(18) yes
Cu4 . Cu5 . O13 . 138.03(12) yes
O14 . Cu5 . O13 . 90.95(15) yes
O151 3_555 Cu5 . O13 . 88.7(2) yes
Cu4 . Cu5 . O2 . 42.11(9) yes
O14 . Cu5 . O2 . 172.36(14) yes
O151 3_555 Cu5 . O2 . 61.05(18) yes
O13 . Cu5 . O2 . 95.95(15) yes
Cu4 . Cu5 . Cu7 . 63.77(2) yes
O14 . Cu5 . Cu7 . 157.00(12) yes
O151 3_555 Cu5 . Cu7 . 84.45(13) yes
O13 . Cu5 . Cu7 . 78.52(11) yes
O2 . Cu5 . Cu7 . 29.48(11) yes
Cu4 . Cu5 . O221 . 40.91(17) yes
O14 . Cu5 . O221 . 93.59(16) yes
O151 3_555 Cu5 . O221 . 102.1(3) yes
O13 . Cu5 . O221 . 165.1(3) yes
O2 . Cu5 . O221 . 80.55(16) yes
Cu7 . Cu5 . O221 . 92.03(12) yes
Cu4 . Cu5 . O14 . 130.81(10) yes
Cu4 . Cu5 . O151 3_555 70.79(16) yes
O14 . Cu5 . O151 3_555 116.01(18) yes
Cu4 . Cu5 . O13 . 138.03(12) yes
O14 . Cu5 . O13 . 90.95(15) yes
O151 3_555 Cu5 . O13 . 88.7(2) yes
Cu4 . Cu5 . O2 . 42.11(9) yes
O14 . Cu5 . O2 . 172.36(14) yes
O151 3_555 Cu5 . O2 . 61.05(18) yes
O13 . Cu5 . O2 . 95.95(15) yes
Cu4 . Cu5 . Cu7 . 63.77(2) yes
O14 . Cu5 . Cu7 . 157.00(12) yes
O151 3_555 Cu5 . Cu7 . 84.45(13) yes
O13 . Cu5 . Cu7 . 78.52(11) yes
O2 . Cu5 . Cu7 . 29.48(11) yes
Cu4 . Cu5 . O220 . 41.1(2) yes
O14 . Cu5 . O220 . 89.8(2) yes
O151 3_555 Cu5 . O220 . 88.0(3) yes
O13 . Cu5 . O220 . 176.6(3) yes
O2 . Cu5 . O220 . 83.2(2) yes
Cu7 . Cu5 . O220 . 102.0(3) yes
Cu3 . Cu6 . Cu4 . 74.25(2) yes
Cu3 . Cu6 . O1 . 39.65(6) yes
Cu4 . Cu6 . O1 . 39.57(7) yes
Cu3 . Cu6 . O2 . 92.79(10) yes
Cu4 . Cu6 . O2 . 39.72(9) yes
O1 . Cu6 . O2 . 73.29(12) yes
Cu3 . Cu6 . O3 . 39.52(9) yes
Cu4 . Cu6 . O3 . 91.64(9) yes
O1 . Cu6 . O3 . 72.63(11) yes
O2 . Cu6 . O3 . 84.16(14) yes
Cu3 . Cu6 . C33 . 149.44(11) yes
Cu4 . Cu6 . C33 . 95.12(9) yes
O1 . Cu6 . C33 . 116.75(11) yes
O2 . Cu6 . C33 . 96.77(16) yes
O3 . Cu6 . C33 . 170.47(13) yes
Cu3 . Cu6 . C42 . 95.98(10) yes
Cu4 . Cu6 . C42 . 149.85(11) yes
O1 . Cu6 . C42 . 117.58(11) yes
O2 . Cu6 . C42 . 169.13(13) yes
O3 . Cu6 . C42 . 98.58(16) yes
Cu3 . Cu6 . Cu7 . 70.89(3) yes
Cu4 . Cu6 . Cu7 . 70.01(3) yes
O1 . Cu6 . Cu7 . 80.12(8) yes
O2 . Cu6 . Cu7 . 43.58(10) yes
O3 . Cu6 . Cu7 . 43.96(9) yes
Cu3 . Cu6 . Cu8 . 53.643(19) yes
Cu4 . Cu6 . Cu8 . 119.60(3) yes
O1 . Cu6 . Cu8 . 92.97(7) yes
O2 . Cu6 . Cu8 . 109.38(10) yes
O3 . Cu6 . Cu8 . 28.58(9) yes
Cu3 . Cu6 . O150 . 124.44(19) yes
Cu4 . Cu6 . O150 . 84.83(19) yes
O1 . Cu6 . O150 . 94.9(2) yes
O2 . Cu6 . O150 . 102.8(2) yes
O3 . Cu6 . O150 . 163.6(2) yes
Cu3 . Cu6 . O160 . 83.6(2) yes
Cu4 . Cu6 . O160 . 126.5(2) yes
O1 . Cu6 . O160 . 95.7(2) yes
O2 . Cu6 . O160 . 165.9(3) yes
O3 . Cu6 . O160 . 101.2(3) yes
C33 . Cu6 . C42 . 78.80(17) yes
C33 . Cu6 . Cu7 . 133.11(14) yes
C42 . Cu6 . Cu7 . 134.54(14) yes
C33 . Cu6 . Cu8 . 145.28(9) yes
C42 . Cu6 . Cu8 . 71.27(14) yes
Cu7 . Cu6 . Cu8 . 66.02(2) yes
C33 . Cu6 . O150 . 25.0(2) yes
C42 . Cu6 . O150 . 77.4(2) yes
Cu7 . Cu6 . O150 . 146.2(2) yes
Cu8 . Cu6 . O150 . 147.7(2) yes
C33 . Cu6 . O160 . 80.2(3) yes
C42 . Cu6 . O160 . 23.5(3) yes
Cu7 . Cu6 . O160 . 144.7(2) yes
Cu8 . Cu6 . O160 . 79.3(2) yes
O150 . Cu6 . O160 . 68.8(3) yes
Cu3 . Cu6 . Cu4 . 74.25(2) yes
Cu3 . Cu6 . O1 . 39.65(6) yes
Cu4 . Cu6 . O1 . 39.57(7) yes
Cu3 . Cu6 . O2 . 92.79(10) yes
Cu4 . Cu6 . O2 . 39.72(9) yes
O1 . Cu6 . O2 . 73.29(12) yes
Cu3 . Cu6 . O3 . 39.52(9) yes
Cu4 . Cu6 . O3 . 91.64(9) yes
O1 . Cu6 . O3 . 72.63(11) yes
O2 . Cu6 . O3 . 84.16(14) yes
Cu3 . Cu6 . C33 . 149.44(11) yes
Cu4 . Cu6 . C33 . 95.12(9) yes
O1 . Cu6 . C33 . 116.75(11) yes
O2 . Cu6 . C33 . 96.77(16) yes
O3 . Cu6 . C33 . 170.47(13) yes
Cu3 . Cu6 . C42 . 95.98(10) yes
Cu4 . Cu6 . C42 . 149.85(11) yes
O1 . Cu6 . C42 . 117.58(11) yes
O2 . Cu6 . C42 . 169.13(13) yes
O3 . Cu6 . C42 . 98.58(16) yes
Cu3 . Cu6 . Cu7 . 70.89(3) yes
Cu4 . Cu6 . Cu7 . 70.01(3) yes
O1 . Cu6 . Cu7 . 80.12(8) yes
O2 . Cu6 . Cu7 . 43.58(10) yes
O3 . Cu6 . Cu7 . 43.96(9) yes
Cu3 . Cu6 . Cu8 . 53.643(19) yes
Cu4 . Cu6 . Cu8 . 119.60(3) yes
O1 . Cu6 . Cu8 . 92.97(7) yes
O2 . Cu6 . Cu8 . 109.38(10) yes
O3 . Cu6 . Cu8 . 28.58(9) yes
Cu3 . Cu6 . O150 . 124.44(19) yes
Cu4 . Cu6 . O150 . 84.83(19) yes
O1 . Cu6 . O150 . 94.9(2) yes
O2 . Cu6 . O150 . 102.8(2) yes
O3 . Cu6 . O150 . 163.6(2) yes
Cu3 . Cu6 . O161 . 79.4(2) yes
Cu4 . Cu6 . O161 . 143.3(2) yes
O1 . Cu6 . O161 . 105.4(2) yes
O2 . Cu6 . O161 . 167.6(2) yes
O3 . Cu6 . O161 . 83.7(2) yes
C33 . Cu6 . C42 . 78.80(17) yes
C33 . Cu6 . Cu7 . 133.11(14) yes
C42 . Cu6 . Cu7 . 134.54(14) yes
C33 . Cu6 . Cu8 . 145.28(9) yes
C42 . Cu6 . Cu8 . 71.27(14) yes
Cu7 . Cu6 . Cu8 . 66.02(2) yes
C33 . Cu6 . O150 . 25.0(2) yes
C42 . Cu6 . O150 . 77.4(2) yes
Cu7 . Cu6 . O150 . 146.2(2) yes
Cu8 . Cu6 . O150 . 147.7(2) yes
C33 . Cu6 . O161 . 94.8(2) yes
C42 . Cu6 . O161 . 16.9(2) yes
Cu7 . Cu6 . O161 . 124.1(2) yes
Cu8 . Cu6 . O161 . 58.2(2) yes
O150 . Cu6 . O161 . 89.5(3) yes
Cu3 . Cu6 . Cu4 . 74.25(2) yes
Cu3 . Cu6 . O151 3_555 146.9(2) yes
Cu4 . Cu6 . O151 3_555 79.29(19) yes
Cu3 . Cu6 . O1 . 39.65(6) yes
Cu4 . Cu6 . O1 . 39.57(7) yes
O151 3_555 Cu6 . O1 . 107.9(2) yes
Cu3 . Cu6 . O2 . 92.79(10) yes
Cu4 . Cu6 . O2 . 39.72(9) yes
O151 3_555 Cu6 . O2 . 78.8(2) yes
O1 . Cu6 . O2 . 73.29(12) yes
Cu3 . Cu6 . O3 . 39.52(9) yes
Cu4 . Cu6 . O3 . 91.64(9) yes
O151 3_555 Cu6 . O3 . 161.8(3) yes
O1 . Cu6 . O3 . 72.63(11) yes
O2 . Cu6 . O3 . 84.16(14) yes
Cu3 . Cu6 . C33 . 149.44(11) yes
Cu4 . Cu6 . C33 . 95.12(9) yes
O151 3_555 Cu6 . C33 . 18.3(2) yes
O1 . Cu6 . C33 . 116.75(11) yes
O2 . Cu6 . C33 . 96.77(16) yes
Cu3 . Cu6 . C42 . 95.98(10) yes
Cu4 . Cu6 . C42 . 149.85(11) yes
O151 3_555 Cu6 . C42 . 97.1(2) yes
O1 . Cu6 . C42 . 117.58(11) yes
O2 . Cu6 . C42 . 169.13(13) yes
Cu3 . Cu6 . Cu7 . 70.89(3) yes
Cu4 . Cu6 . Cu7 . 70.01(3) yes
O151 3_555 Cu6 . Cu7 . 117.9(2) yes
O1 . Cu6 . Cu7 . 80.12(8) yes
O2 . Cu6 . Cu7 . 43.58(10) yes
Cu3 . Cu6 . Cu8 . 53.643(19) yes
Cu4 . Cu6 . Cu8 . 119.60(3) yes
O151 3_555 Cu6 . Cu8 . 159.1(2) yes
O1 . Cu6 . Cu8 . 92.97(7) yes
O2 . Cu6 . Cu8 . 109.38(10) yes
Cu3 . Cu6 . O160 . 83.6(2) yes
Cu4 . Cu6 . O160 . 126.5(2) yes
O151 3_555 Cu6 . O160 . 96.9(3) yes
O1 . Cu6 . O160 . 95.7(2) yes
O2 . Cu6 . O160 . 165.9(3) yes
O3 . Cu6 . C33 . 170.47(13) yes
O3 . Cu6 . C42 . 98.58(16) yes
C33 . Cu6 . C42 . 78.80(17) yes
O3 . Cu6 . Cu7 . 43.96(9) yes
C33 . Cu6 . Cu7 . 133.11(14) yes
C42 . Cu6 . Cu7 . 134.54(14) yes
O3 . Cu6 . Cu8 . 28.58(9) yes
C33 . Cu6 . Cu8 . 145.28(9) yes
C42 . Cu6 . Cu8 . 71.27(14) yes
Cu7 . Cu6 . Cu8 . 66.02(2) yes
O3 . Cu6 . O160 . 101.2(3) yes
C33 . Cu6 . O160 . 80.2(3) yes
C42 . Cu6 . O160 . 23.5(3) yes
Cu7 . Cu6 . O160 . 144.7(2) yes
Cu8 . Cu6 . O160 . 79.3(2) yes
Cu3 . Cu6 . Cu4 . 74.25(2) yes
Cu3 . Cu6 . O151 3_555 146.9(2) yes
Cu4 . Cu6 . O151 3_555 79.29(19) yes
Cu3 . Cu6 . O1 . 39.65(6) yes
Cu4 . Cu6 . O1 . 39.57(7) yes
O151 3_555 Cu6 . O1 . 107.9(2) yes
Cu3 . Cu6 . O2 . 92.79(10) yes
Cu4 . Cu6 . O2 . 39.72(9) yes
O151 3_555 Cu6 . O2 . 78.8(2) yes
O1 . Cu6 . O2 . 73.29(12) yes
Cu3 . Cu6 . O3 . 39.52(9) yes
Cu4 . Cu6 . O3 . 91.64(9) yes
O151 3_555 Cu6 . O3 . 161.8(3) yes
O1 . Cu6 . O3 . 72.63(11) yes
O2 . Cu6 . O3 . 84.16(14) yes
Cu3 . Cu6 . C33 . 149.44(11) yes
Cu4 . Cu6 . C33 . 95.12(9) yes
O151 3_555 Cu6 . C33 . 18.3(2) yes
O1 . Cu6 . C33 . 116.75(11) yes
O2 . Cu6 . C33 . 96.77(16) yes
Cu3 . Cu6 . C42 . 95.98(10) yes
Cu4 . Cu6 . C42 . 149.85(11) yes
O151 3_555 Cu6 . C42 . 97.1(2) yes
O1 . Cu6 . C42 . 117.58(11) yes
O2 . Cu6 . C42 . 169.13(13) yes
Cu3 . Cu6 . Cu7 . 70.89(3) yes
Cu4 . Cu6 . Cu7 . 70.01(3) yes
O151 3_555 Cu6 . Cu7 . 117.9(2) yes
O1 . Cu6 . Cu7 . 80.12(8) yes
O2 . Cu6 . Cu7 . 43.58(10) yes
Cu3 . Cu6 . Cu8 . 53.643(19) yes
Cu4 . Cu6 . Cu8 . 119.60(3) yes
O151 3_555 Cu6 . Cu8 . 159.1(2) yes
O1 . Cu6 . Cu8 . 92.97(7) yes
O2 . Cu6 . Cu8 . 109.38(10) yes
Cu3 . Cu6 . O161 . 79.4(2) yes
Cu4 . Cu6 . O161 . 143.3(2) yes
O151 3_555 Cu6 . O161 . 112.9(3) yes
O1 . Cu6 . O161 . 105.4(2) yes
O2 . Cu6 . O161 . 167.6(2) yes
O3 . Cu6 . C33 . 170.47(13) yes
O3 . Cu6 . C42 . 98.58(16) yes
C33 . Cu6 . C42 . 78.80(17) yes
O3 . Cu6 . Cu7 . 43.96(9) yes
C33 . Cu6 . Cu7 . 133.11(14) yes
C42 . Cu6 . Cu7 . 134.54(14) yes
O3 . Cu6 . Cu8 . 28.58(9) yes
C33 . Cu6 . Cu8 . 145.28(9) yes
C42 . Cu6 . Cu8 . 71.27(14) yes
Cu7 . Cu6 . Cu8 . 66.02(2) yes
O3 . Cu6 . O161 . 83.7(2) yes
C33 . Cu6 . O161 . 94.8(2) yes
C42 . Cu6 . O161 . 16.9(2) yes
Cu7 . Cu6 . O161 . 124.1(2) yes
Cu8 . Cu6 . O161 . 58.2(2) yes
Cu4 . Cu7 . Cu5 . 51.792(19) yes
Cu4 . Cu7 . O5 . 125.49(11) yes
Cu5 . Cu7 . O5 . 79.88(10) yes
Cu4 . Cu7 . Cu3 . 65.94(2) yes
Cu5 . Cu7 . Cu3 . 112.39(3) yes
O5 . Cu7 . Cu3 . 126.37(11) yes
Cu4 . Cu7 . O18 . 93.05(16) yes
Cu5 . Cu7 . O18 . 63.49(15) yes
O5 . Cu7 . O18 . 84.69(15) yes
Cu3 . Cu7 . O18 . 148.51(12) yes
Cu4 . Cu7 . Cu2 . 76.53(3) yes
Cu5 . Cu7 . Cu2 . 109.84(3) yes
O5 . Cu7 . Cu2 . 152.95(11) yes
Cu3 . Cu7 . Cu2 . 74.50(3) yes
O18 . Cu7 . Cu2 . 78.00(11) yes
Cu4 . Cu7 . O12 . 151.04(12) yes
Cu5 . Cu7 . O12 . 151.37(15) yes
O5 . Cu7 . O12 . 83.37(16) yes
Cu3 . Cu7 . O12 . 96.24(15) yes
O18 . Cu7 . O12 . 92.1(2) yes
Cu4 . Cu7 . Cu6 . 58.41(3) yes
Cu5 . Cu7 . Cu6 . 68.22(3) yes
O5 . Cu7 . Cu6 . 83.32(11) yes
Cu3 . Cu7 . Cu6 . 57.96(2) yes
O18 . Cu7 . Cu6 . 131.55(15) yes
Cu4 . Cu7 . O3 . 82.50(9) yes
Cu5 . Cu7 . O3 . 111.64(9) yes
O5 . Cu7 . O3 . 95.92(13) yes
Cu3 . Cu7 . O3 . 30.46(9) yes
O18 . Cu7 . O3 . 174.95(18) yes
Cu4 . Cu7 . O2 . 31.47(10) yes
Cu5 . Cu7 . O2 . 29.86(10) yes
O5 . Cu7 . O2 . 94.02(14) yes
Cu3 . Cu7 . O2 . 82.82(10) yes
O18 . Cu7 . O2 . 90.75(19) yes
Cu2 . Cu7 . O12 . 76.71(11) yes
Cu2 . Cu7 . Cu6 . 123.68(3) yes
O12 . Cu7 . Cu6 . 132.53(14) yes
Cu2 . Cu7 . O3 . 103.15(9) yes
O12 . Cu7 . O3 . 92.99(17) yes
Cu6 . Cu7 . O3 . 43.76(9) yes
Cu2 . Cu7 . O2 . 106.72(10) yes
O12 . Cu7 . O2 . 175.97(16) yes
Cu6 . Cu7 . O2 . 43.84(11) yes
O3 . Cu7 . O2 . 84.21(14) yes
Cu6 . Cu8 . Cu3 . 56.397(19) yes
Cu6 . Cu8 . O10 . 150.79(11) yes
Cu3 . Cu8 . O10 . 130.55(10) yes
Cu6 . Cu8 . O3 . 28.11(9) yes
Cu3 . Cu8 . O3 . 41.96(9) yes
O10 . Cu8 . O3 . 172.10(14) yes
Cu6 . Cu8 . O19 . 95.61(10) yes
Cu3 . Cu8 . O19 . 40.13(10) yes
O10 . Cu8 . O19 . 92.44(13) yes
O3 . Cu8 . O19 . 80.82(13) yes
Cu6 . Cu8 . O4 . 83.60(13) yes
Cu3 . Cu8 . O4 . 137.39(13) yes
O10 . Cu8 . O4 . 91.34(15) yes
O3 . Cu8 . O4 . 95.77(15) yes
O19 . Cu8 . O4 . 173.50(18) yes
Cu6 . Cu8 . H41 . 105.0 no
Cu3 . Cu8 . H41 . 149.1 no
O10 . Cu8 . H41 . 78.4 no
O3 . Cu8 . H41 . 109.4 no
O19 . Cu8 . H41 . 152.5 no
O4 . Cu8 . H41 . 24.5 no
C38 . C390 . H3901 . 109.4 no
C38 . C390 . H3903 . 108.7 no
H3901 . C390 . H3903 . 110.0 no
C38 . C390 . H3902 . 110.7 no
H3901 . C390 . H3902 . 109.2 no
H3903 . C390 . H3902 . 108.8 no
C38 . C391 . H3911 . 109.5 no
C38 . C391 . H3912 . 108.7 no
H3911 . C391 . H3912 . 108.7 no
C38 . C391 . H3913 . 108.9 no
H3911 . C391 . H3913 . 110.4 no
H3912 . C391 . H3913 . 110.5 no
C38 . C400 . H4002 . 110.3 no
C38 . C400 . H4003 . 109.5 no
H4002 . C400 . H4003 . 109.2 no
C38 . C400 . H4001 . 107.2 no
H4002 . C400 . H4001 . 110.6 no
H4003 . C400 . H4001 . 110.1 no
C38 . C401 . H4013 . 111.0 no
C38 . C401 . H4012 . 108.2 no
H4013 . C401 . H4012 . 110.2 no
C38 . C401 . H4011 . 108.5 no
H4013 . C401 . H4011 . 109.6 no
H4012 . C401 . H4011 . 109.3 no
C38 . C410 . H4101 . 108.7 no
C38 . C410 . H4103 . 109.0 no
H4101 . C410 . H4103 . 109.8 no
C38 . C410 . H4102 . 109.6 no
H4101 . C410 . H4102 . 110.0 no
H4103 . C410 . H4102 . 109.7 no
C38 . C411 . H4111 . 108.6 no
C38 . C411 . H4112 . 110.8 no
H4111 . C411 . H4112 . 109.3 no
C38 . C411 . H4113 . 108.3 no
H4111 . C411 . H4113 . 109.9 no
H4112 . C411 . H4113 . 109.9 no
C21 . C230 . H2302 . 109.2 no
C21 . C230 . H2301 . 107.1 no
H2302 . C230 . H2301 . 110.0 no
C21 . C230 . H2303 . 109.1 no
H2302 . C230 . H2303 . 110.8 no
H2301 . C230 . H2303 . 110.5 no
C21 . C231 . H2311 . 109.8 no
C21 . C231 . H2312 . 110.2 no
H2311 . C231 . H2312 . 109.8 no
C21 . C231 . H2313 . 108.2 no
H2311 . C231 . H2313 . 109.8 no
H2312 . C231 . H2313 . 109.0 no
C21 . C240 . H2403 . 109.5 no
C21 . C240 . H2401 . 107.7 no
H2403 . C240 . H2401 . 110.2 no
C21 . C240 . H2402 . 107.6 no
H2403 . C240 . H2402 . 111.0 no
H2401 . C240 . H2402 . 110.7 no
C21 . C241 . H2411 . 107.9 no
C21 . C241 . H2412 . 107.5 no
H2411 . C241 . H2412 . 112.1 no
C21 . C241 . H2413 . 105.5 no
H2411 . C241 . H2413 . 112.0 no
H2412 . C241 . H2413 . 111.4 no
C21 . C220 . H2202 . 109.8 no
C21 . C220 . H2201 . 108.2 no
H2202 . C220 . H2201 . 110.1 no
C21 . C220 . H2203 . 109.7 no
H2202 . C220 . H2203 . 109.7 no
H2201 . C220 . H2203 . 109.4 no
C21 . C221 . H2211 . 109.8 no
C21 . C221 . H2212 . 108.9 no
H2211 . C221 . H2212 . 110.2 no
C21 . C221 . H2213 . 107.8 no
H2211 . C221 . H2213 . 110.0 no
H2212 . C221 . H2213 . 110.1 no
C16 . C180 . H1801 . 109.4 no
C16 . C180 . H1802 . 109.0 no
H1801 . C180 . H1802 . 109.5 no
C16 . C180 . H1803 . 110.0 no
H1801 . C180 . H1803 . 109.5 no
H1802 . C180 . H1803 . 109.5 no
C16 . C181 . H1811 . 107.6 no
C16 . C181 . H1813 . 107.7 no
H1811 . C181 . H1813 . 110.6 no
C16 . C181 . H1812 . 109.3 no
H1811 . C181 . H1812 . 109.4 no
H1813 . C181 . H1812 . 112.2 no
C16 . C170 . H1702 . 111.1 no
C16 . C170 . H1703 . 102.2 no
H1702 . C170 . H1703 . 109.5 no
C16 . C170 . H1701 . 115.0 no
H1702 . C170 . H1701 . 109.1 no
H1703 . C170 . H1701 . 109.6 no
C16 . C171 . H1711 . 108.6 no
C16 . C171 . H1712 . 108.6 no
H1711 . C171 . H1712 . 109.3 no
C16 . C171 . H1713 . 110.7 no
H1711 . C171 . H1713 . 109.3 no
H1712 . C171 . H1713 . 110.4 no
C16 . C190 . H1902 . 109.2 no
C16 . C190 . H1901 . 109.4 no
H1902 . C190 . H1901 . 109.8 no
C16 . C190 . H1903 . 108.2 no
H1902 . C190 . H1903 . 110.5 no
H1901 . C190 . H1903 . 109.7 no
C16 . C191 . H1912 . 104.4 no
C16 . C191 . H1911 . 110.2 no
H1912 . C191 . H1911 . 114.1 no
C16 . C191 . H1913 . 97.1 no
H1912 . C191 . H1913 . 114.6 no
H1911 . C191 . H1913 . 114.5 no
H361 3_555 C36 . H363 3_555 81.6 no
H361 3_555 C36 . H362 3_555 127.5 no
H363 3_555 C36 . H362 3_555 96.3 no
H361 3_555 C36 . C34 . 105.3 no
H363 3_555 C36 . C34 . 92.1 no
H362 3_555 C36 . C34 . 127.2 no
H361 3_555 C36 . H361 . 23.9 no
H363 3_555 C36 . H361 . 104.7 no
H362 3_555 C36 . H361 . 117.5 no
C34 . C36 . H361 . 110.3 no
H361 3_555 C36 . H362 . 90.7 no
H363 3_555 C36 . H362 . 20.3 no
H362 3_555 C36 . H362 . 76.4 no
C34 . C36 . H362 . 107.2 no
H361 . C36 . H362 . 110.4 no
H361 3_555 C36 . H363 . 130.8 no
H363 3_555 C36 . H363 . 129.1 no
H362 3_555 C36 . H363 . 34.0 no
C34 . C36 . H363 . 109.8 no
H361 . C36 . H363 . 109.2 no
H362 . C36 . H363 . 109.9 no
C43 3_555 C45 . H454 3_555 108.9 no
C43 3_555 C45 . H456 3_555 109.8 no
H454 3_555 C45 . H456 3_555 109.5 no
C43 3_555 C45 . H4531 3_555 109.9 no
H454 3_555 C45 . H4531 3_555 109.3 no
H456 3_555 C45 . H4531 3_555 109.4 no
C43 3_555 C45 . C43 . 33.7(8) yes
H454 3_555 C45 . C43 . 75.2 no
H456 3_555 C45 . C43 . 123.4 no
H4531 3_555 C45 . C43 . 122.3 no
C43 3_555 C45 . H4531 . 122.3 no
H454 3_555 C45 . H4531 . 70.4 no
H456 3_555 C45 . H4531 . 125.1 no
H4531 3_555 C45 . H4531 . 38.9 no
C43 . C45 . H4531 . 109.9 no
C43 3_555 C45 . H456 . 123.4 no
H454 3_555 C45 . H456 . 66.6 no
H456 3_555 C45 . H456 . 42.9 no
H4531 3_555 C45 . H456 . 125.1 no
C43 . C45 . H456 . 109.8 no
C43 3_555 C45 . H454 . 75.2 no
H454 3_555 C45 . H454 . 175.4 no
H456 3_555 C45 . H454 . 66.6 no
H4531 3_555 C45 . H454 . 70.4 no
C43 . C45 . H454 . 108.9 no
H4531 . C45 . H456 . 109.4 no
H4531 . C45 . H454 . 109.3 no
H456 . C45 . H454 . 109.5 no
H466 3_555 C46 . H463 3_555 110.0 no
H466 3_555 C46 . H4641 3_555 111.1 no
H463 3_555 C46 . H4641 3_555 107.1 no
H466 3_555 C46 . C43 3_555 108.7 no
H463 3_555 C46 . C43 3_555 109.3 no
H4641 3_555 C46 . C43 3_555 110.7 no
H466 3_555 C46 . C43 . 127.8 no
H463 3_555 C46 . C43 . 74.8 no
H4641 3_555 C46 . C43 . 116.9 no
C43 3_555 C46 . C43 . 35.0(9) yes
H466 3_555 C46 . H4641 . 121.3 no
H463 3_555 C46 . H4641 . 88.1 no
H4641 3_555 C46 . H4641 . 19.1 no
C43 3_555 C46 . H4641 . 116.9 no
C43 . C46 . H4641 . 110.7 no
H466 3_555 C46 . H466 . 58.0 no
H463 3_555 C46 . H466 . 52.1 no
H4641 3_555 C46 . H466 . 121.3 no
C43 3_555 C46 . H466 . 127.8 no
C43 . C46 . H466 . 108.7 no
H466 3_555 C46 . H463 . 52.1 no
H463 3_555 C46 . H463 . 160.7 no
H4641 3_555 C46 . H463 . 88.1 no
C43 3_555 C46 . H463 . 74.8 no
C43 . C46 . H463 . 109.3 no
H4641 . C46 . H466 . 111.1 no
H4641 . C46 . H463 . 107.1 no
H466 . C46 . H463 . 110.0 no
C42 . C43 . C45 . 107.2(7) yes
C42 . C43 . C46 . 108.0(8) yes
C45 . C43 . C46 . 120.4(9) yes
C42 . C43 . C43 3_555 74.0(4) yes
C45 . C43 . C43 3_555 73.2(4) yes
C46 . C43 . C43 3_555 72.5(4) yes
C42 . C43 . C44 . 119.1(8) yes
C45 . C43 . C44 . 103.3(9) yes
C46 . C43 . C44 . 99.4(8) yes
C43 3_555 C43 . C44 . 166.6(6) yes
C69 3_555 C35 . H693 3_555 45.3 no
C69 3_555 C35 . C34 . 48.4(8) yes
H693 3_555 C35 . C34 . 84.2 no
C69 3_555 C35 . H351 . 83.4 no
H693 3_555 C35 . H351 . 96.3 no
C34 . C35 . H351 . 107.7 no
C69 3_555 C35 . H352 . 158.1 no
H693 3_555 C35 . H352 . 142.5 no
C34 . C35 . H352 . 110.1 no
H351 . C35 . H352 . 110.8 no
C69 3_555 C35 . H353 . 76.9 no
H693 3_555 C35 . H353 . 31.8 no
C34 . C35 . H353 . 108.4 no
H351 . C35 . H353 . 107.2 no
H352 . C35 . H353 . 112.5 no
H692 3_555 C69 . C35 3_555 155.6 no
H692 3_555 C69 . C69 3_555 43.4 no
C35 3_555 C69 . C69 3_555 144.6(8) yes
H692 3_555 C69 . C34 . 92.0 no
C35 3_555 C69 . C34 . 84.5(9) yes
C69 3_555 C69 . C34 . 60.8(8) yes
H692 3_555 C69 . H691 . 104.0 no
C35 3_555 C69 . H691 . 99.7 no
C69 3_555 C69 . H691 . 87.9 no
C34 . C69 . H691 . 112.1 no
H692 3_555 C69 . H692 . 21.9 no
C35 3_555 C69 . H692 . 139.5 no
C69 3_555 C69 . H692 . 65.3 no
C34 . C69 . H692 . 108.0 no
H691 . C69 . H692 . 109.8 no
H692 3_555 C69 . H693 . 126.7 no
C35 3_555 C69 . H693 . 34.9 no
C69 3_555 C69 . H693 . 160.0 no
C34 . C69 . H693 . 108.3 no
H691 . C69 . H693 . 112.1 no
H692 . C69 . H693 . 106.2 no
C43 . C44 . H443 . 109.9 no
C43 . C44 . H442 . 107.8 no
H443 . C44 . H442 . 110.6 no
C43 . C44 . H441 . 106.9 no
H443 . C44 . H441 . 111.4 no
H442 . C44 . H441 . 110.1 no
C33 . C34 . C36 . 110.5(6) yes
C33 . C34 . C36 3_555 110.5(6) yes
C36 . C34 . C36 3_555 15.5(12) yes
C33 . C34 . C69 3_555 115.6(8) yes
C36 . C34 . C69 3_555 128.1(9) yes
C36 3_555 C34 . C69 3_555 119.1(9) yes
C33 . C34 . C69 . 115.6(8) yes
C36 . C34 . C69 . 119.1(9) yes
C36 3_555 C34 . C69 . 128.1(9) yes
C69 3_555 C34 . C69 . 58.3(17) yes
C33 . C34 . C35 3_555 101.6(5) yes
C36 . C34 . C35 3_555 87.1(8) yes
C36 3_555 C34 . C35 3_555 102.1(8) yes
C69 3_555 C34 . C35 3_555 105.1(11) yes
C69 . C34 . C35 3_555 47.1(8) yes
C33 . C34 . C35 . 101.6(5) yes
C36 . C34 . C35 . 102.1(8) yes
C36 3_555 C34 . C35 . 87.1(8) yes
C69 3_555 C34 . C35 . 47.1(8) yes
C69 . C34 . C35 . 105.1(11) yes
C35 3_555 C34 . C35 . 150.1(11) yes
H7003 3_555 C700 . H7005 3_555 109.3 no
H7003 3_555 C700 . C710 . 111.3 no
H7005 3_555 C700 . C710 . 111.3 no
H7003 3_555 C700 . H7001 . 109.5 no
H7005 3_555 C700 . H7001 . 109.5 no
C710 . C700 . H7001 . 105.9 no
H7003 3_555 C700 . H7003 . 109.3 no
C710 . C700 . H7003 . 111.3 no
H7001 . C700 . H7003 . 109.5 no
H7005 3_555 C700 . H7005 . 109.3 no
C710 . C700 . H7005 . 111.3 no
H7001 . C700 . H7005 . 109.5 no
H7003 . C700 . H7005 . 109.3 no
H7012 3_555 C701 . H7014 3_555 109.1 no
H7012 3_555 C701 . C711 . 113.9 no
H7014 3_555 C701 . C711 . 113.9 no
H7012 3_555 C701 . H7015 . 110.4 no
H7014 3_555 C701 . H7015 . 110.4 no
C711 . C701 . H7015 . 98.9 no
H7012 3_555 C701 . H7012 . 109.1 no
C711 . C701 . H7012 . 113.9 no
H7015 . C701 . H7012 . 110.4 no
H7014 3_555 C701 . H7014 . 109.1 no
C711 . C701 . H7014 . 113.9 no
H7015 . C701 . H7014 . 110.4 no
H7012 . C701 . H7014 . 109.1 no
C700 . C710 . H7104 3_555 109.8 no
C700 . C710 . H7103 3_555 109.8 no
H7104 3_555 C710 . H7103 3_555 109.6 no
C700 . C710 . C720 . 111.15(7) yes
H7104 3_555 C710 . C720 . 108.3 no
H7103 3_555 C710 . C720 . 108.3 no
C700 . C710 . H7104 . 109.8 no
H7104 3_555 C710 . H7104 . 109.6 no
C720 . C710 . H7104 . 108.3 no
C700 . C710 . H7103 . 109.8 no
H7103 3_555 C710 . H7103 . 109.6 no
C720 . C710 . H7103 . 108.3 no
H7104 . C710 . H7103 . 109.6 no
C701 . C711 . H7114 3_555 113.2 no
C701 . C711 . H7113 3_555 113.2 no
H7114 3_555 C711 . H7113 3_555 110.0 no
C701 . C711 . C721 . 111.14(7) yes
H7114 3_555 C711 . C721 . 104.2 no
H7113 3_555 C711 . C721 . 104.2 no
C701 . C711 . H7113 . 113.2 no
H7113 3_555 C711 . H7113 . 110.0 no
C721 . C711 . H7113 . 104.2 no
C701 . C711 . H7114 . 113.2 no
H7114 3_555 C711 . H7114 . 110.0 no
C721 . C711 . H7114 . 104.2 no
H7113 . C711 . H7114 . 110.0 no
H7203 3_555 C720 . H7204 3_555 112.0 no
H7203 3_555 C720 . C710 . 115.0 no
H7204 3_555 C720 . C710 . 115.0 no
H7203 3_555 C720 . C730 . 109.1 no
H7204 3_555 C720 . C730 . 109.1 no
C710 . C720 . C730 . 95.10(7) yes
H7203 3_555 C720 . H7203 . 112.0 no
C710 . C720 . H7203 . 115.0 no
C730 . C720 . H7203 . 109.1 no
H7204 3_555 C720 . H7204 . 112.0 no
C710 . C720 . H7204 . 115.0 no
C730 . C720 . H7204 . 109.1 no
H7203 . C720 . H7204 . 112.0 no
H7214 3_555 C721 . H7212 3_555 111.0 no
H7214 3_555 C721 . C711 . 111.5 no
H7212 3_555 C721 . C711 . 111.5 no
H7214 3_555 C721 . C731 . 113.4 no
H7212 3_555 C721 . C731 . 113.4 no
C711 . C721 . C731 . 95.12(7) yes
H7214 3_555 C721 . H7214 . 111.0 no
C711 . C721 . H7214 . 111.5 no
C731 . C721 . H7214 . 113.4 no
H7212 3_555 C721 . H7212 . 111.0 no
C711 . C721 . H7212 . 111.5 no
C731 . C721 . H7212 . 113.4 no
H7214 . C721 . H7212 . 111.0 no
H7304 3_555 C730 . H7303 3_555 109.9 no
H7304 3_555 C730 . C720 . 101.4 no
H7303 3_555 C730 . C720 . 101.4 no
H7304 3_555 C730 . C740 . 115.6 no
H7303 3_555 C730 . C740 . 115.6 no
C720 . C730 . C740 . 111.15(7) yes
H7304 3_555 C730 . H7304 . 109.9 no
C720 . C730 . H7304 . 101.4 no
C740 . C730 . H7304 . 115.6 no
H7303 3_555 C730 . H7303 . 109.9 no
C720 . C730 . H7303 . 101.4 no
C740 . C730 . H7303 . 115.6 no
H7304 . C730 . H7303 . 109.9 no
C721 . C731 . H7312 3_555 106.0 no
C721 . C731 . H7314 3_555 106.0 no
H7312 3_555 C731 . H7314 3_555 110.9 no
C721 . C731 . C741 . 111.14(7) yes
H7312 3_555 C731 . C741 . 111.3 no
H7314 3_555 C731 . C741 . 111.3 no
C721 . C731 . H7312 . 106.0 no
H7312 3_555 C731 . H7312 . 110.9 no
C741 . C731 . H7312 . 111.3 no
C721 . C731 . H7314 . 106.0 no
H7314 3_555 C731 . H7314 . 110.9 no
C741 . C731 . H7314 . 111.3 no
H7312 . C731 . H7314 . 110.9 no
C730 . C740 . H7404 3_555 116.1 no
C730 . C740 . H7405 3_555 116.1 no
H7404 3_555 C740 . H7405 3_555 110.0 no
C730 . C740 . H7401 . 92.2 no
H7404 3_555 C740 . H7401 . 110.6 no
H7405 3_555 C740 . H7401 . 110.6 no
C730 . C740 . H7404 . 116.1 no
H7404 3_555 C740 . H7404 . 110.0 no
H7401 . C740 . H7404 . 110.6 no
C730 . C740 . H7405 . 116.1 no
H7405 3_555 C740 . H7405 . 110.0 no
H7401 . C740 . H7405 . 110.6 no
H7404 . C740 . H7405 . 110.0 no
C731 . C741 . H7414 3_555 113.2 no
C731 . C741 . H7415 3_555 113.2 no
H7414 3_555 C741 . H7415 3_555 109.9 no
C731 . C741 . H7413 . 100.1 no
H7414 3_555 C741 . H7413 . 110.0 no
H7415 3_555 C741 . H7413 . 110.0 no
C731 . C741 . H7414 . 113.2 no
H7414 3_555 C741 . H7414 . 109.9 no
H7413 . C741 . H7414 . 110.0 no
C731 . C741 . H7415 . 113.2 no
H7415 3_555 C741 . H7415 . 109.9 no
H7413 . C741 . H7415 . 110.0 no
H7414 . C741 . H7415 . 109.9 no
C33 . O150 . Cu6 . 120.0(5) yes
O151 3_555 O151 . Cu6 3_555 112.3(2) yes
O151 3_555 O151 . C33 . 45.1(5) yes
Cu6 3_555 O151 . C33 . 126.0(6) yes
O151 3_555 O151 . Cu5 3_555 107.68(16) yes
Cu6 3_555 O151 . Cu5 3_555 88.7(3) yes
C33 . O151 . Cu5 3_555 140.0(6) yes
C42 . O160 . Cu6 . 126.8(5) yes
O161 3_555 O161 . Cu6 . 109.3(2) yes
O161 3_555 O161 . C42 . 34.3(6) yes
Cu6 . O161 . C42 . 127.6(7) yes
H4531 3_555 H4531 . C45 . 70.5 no
H456 3_555 H456 . C45 . 68.5 no
C46 . H4641 . H4641 3_555 80.5 no
C35 . H353 . H693 3_555 53.6 no
H692 3_555 H692 . C69 . 114.7 no
H692 3_555 H692 . C69 3_555 43.4 no
C69 . H692 . C69 3_555 71.2 no
C69 . H693 . H353 3_555 164.0 no
C69 . H693 . C35 3_555 99.7 no
H353 3_555 H693 . C35 3_555 94.6 no
C36 3_555 H361 . C36 . 22.8 no
C36 3_555 H361 . H361 3_555 66.6 no
C36 . H361 . H361 3_555 89.4 no
H363 3_555 H362 . C36 . 122.9 no
H363 3_555 H362 . C36 3_555 101.0 no
C36 . H362 . C36 3_555 22.3 no
H362 3_555 H363 . C36 . 45.0 no
H362 3_555 H363 . C36 3_555 36.8 no
C36 . H363 . C36 3_555 8.7 no
O4 . H41 . Cu8 3_555 54.8 no
O4 . H41 . Cu8 . 54.8 no
Cu8 3_555 H41 . Cu8 . 93.6 no
C53 . O220 . Cu4 . 125.4(5) yes
C53 . O220 . Cu5 . 126.36(9) yes
Cu4 . O220 . Cu5 . 98.4(3) yes
C53 . O221 . Cu4 . 126.8(4) yes
C53 . O221 . Cu5 . 126.39(9) yes
Cu4 . O221 . Cu5 . 98.2(3) yes

loop_
_geom_bond_atom_site_label_1
_geom_bond_site_symmetry_1
_geom_bond_atom_site_label_2
_geom_bond_site_symmetry_2
_geom_bond_distance
_geom_bond_publ_flag
C10 . C11 . 1.534(7) yes
C10 . O6 . 1.253(7) yes
C10 . O7 . 1.261(6) yes
C10 . Cu1 . 2.856(6) yes
C11 . C12 . 1.534(8) yes
C11 . C13 . 1.488(9) yes
C11 . C14 . 1.527(7) yes
C12 . H123 . 0.964 no
C12 . H121 . 0.968 no
C12 . H122 . 0.960 no
C13 . H131 . 0.971 no
C13 . H132 . 0.972 no
C13 . H133 . 0.967 no
C14 . H141 . 0.968 no
C14 . H143 . 0.962 no
C14 . H142 . 0.969 no
C15 . C16 . 1.534(3) yes
C15 . O8 . 1.229(6) yes
C15 . O9 . 1.287(6) yes
C15 . Cu1 . 2.832(4) yes
C16 . C180 . 1.534(5) yes
C16 . C170 . 1.530(5) yes
C16 . C191 . 1.527(5) yes
C16 . C181 . 1.518(5) yes
C16 . C171 . 1.539(4) yes
C16 . C190 . 1.525(4) yes
C20 . C21 . 1.535(3) yes
C20 . O11 . 1.227(6) yes
C20 . O12 . 1.269(6) yes
C20 . Cu2 . 2.769(4) yes
C21 . C230 . 1.525(5) yes
C21 . C240 . 1.513(5) yes
C21 . C221 . 1.535(5) yes
C21 . C231 . 1.527(5) yes
C21 . C241 . 1.518(5) yes
C21 . C220 . 1.515(5) yes
C25 . O10 3_555 1.254(4) yes
C25 . C26 . 1.535(8) yes
C25 . O10 . 1.254(4) yes
C26 . C27 3_555 1.523(6) yes
C26 . C27 . 1.523(6) yes
C26 . C28 . 1.529(10) yes
C27 . H273 . 0.958 no
C27 . H272 . 0.961 no
C27 . H271 . 0.962 no
C28 . H284 3_555 0.971 no
C28 . H285 3_555 0.971 no
C28 . H283 . 0.966 no
C28 . H284 . 0.971 no
C28 . H285 . 0.971 no
C29 . O14 3_555 1.253(4) yes
C29 . C30 . 1.542(8) yes
C29 . O14 . 1.253(4) yes
C30 . C31 3_555 1.526(7) yes
C30 . C31 . 1.526(7) yes
C30 . C32 . 1.535(11) yes
C31 . H313 . 0.956 no
C31 . H312 . 0.955 no
C31 . H311 . 0.964 no
C32 . H324 3_555 0.966 no
C32 . H325 3_555 0.966 no
C32 . H323 . 0.958 no
C32 . H324 . 0.966 no
C32 . H325 . 0.966 no
C33 . O150 3_555 1.395(7) yes
C33 . Cu6 3_555 2.858(6) yes
C33 . Cu6 . 2.858(6) yes
C33 . C34 . 1.504(9) yes
C33 . O150 . 1.395(7) yes
C33 . O151 3_555 1.106(8) yes
C33 . Cu6 3_555 2.858(6) yes
C33 . Cu6 . 2.858(6) yes
C33 . C34 . 1.504(9) yes
C33 . O151 . 1.106(8) yes
C37 . C38 . 1.525(3) yes
C37 . O17 . 1.252(5) yes
C37 . O18 . 1.245(6) yes
C37 . Cu2 . 2.807(4) yes
C38 . C391 . 1.537(5) yes
C38 . C401 . 1.534(5) yes
C38 . C410 . 1.536(5) yes
C38 . C390 . 1.541(5) yes
C38 . C400 . 1.530(5) yes
C38 . C411 . 1.536(5) yes
C42 . C43 3_555 1.552(11) yes
C42 . O160 3_555 1.434(8) yes
C42 . Cu6 3_555 2.875(6) yes
C42 . Cu6 . 2.875(6) yes
C42 . C43 . 1.552(11) yes
C42 . O160 . 1.434(8) yes
C42 . C43 3_555 1.552(11) yes
C42 . O161 3_555 1.053(7) yes
C42 . Cu6 3_555 2.875(6) yes
C42 . Cu6 . 2.875(6) yes
C42 . C43 . 1.552(11) yes
C42 . O161 . 1.053(7) yes
C47 . C48 . 1.386(11) yes
C47 . O19 . 1.418(6) yes
C47 . H472 . 0.983 no
C47 . H471 . 0.976 no
C48 . H481 . 0.984 no
C48 . H482 . 0.977 no
C48 . H483 . 0.982 no
C49 . C50 . 1.507(9) yes
C49 . O20 . 1.431(6) yes
C49 . H491 . 0.980 no
C49 . H492 . 0.987 no
C50 . H503 . 0.965 no
C50 . H502 . 0.959 no
C50 . H501 . 0.969 no
C51 . C52 . 1.501(9) yes
C51 . O21 . 1.439(6) yes
C51 . H512 . 0.976 no
C51 . H511 . 0.982 no
C52 . H521 . 0.963 no
C52 . H523 . 0.968 no
C52 . H522 . 0.969 no
C53 . C54 . 1.400(10) yes
C53 . H531 . 0.950 no
C53 . H532 . 0.950 no
C53 . O221 . 1.494(6) yes
C53 . C54 . 1.400(10) yes
C53 . H531 . 0.950 no
C53 . H532 . 0.950 no
C53 . O220 . 1.508(7) yes
C54 . H542 . 0.969 no
C54 . H541 . 0.961 no
C54 . H543 . 0.961 no
O1 . Cu1 . 2.413(3) yes
O1 . Cu3 . 1.958(3) yes
O1 . Cu4 . 1.952(3) yes
O1 . Cu6 . 2.696(3) yes
O1 . H11 . 0.956 no
O2 . Cu4 . 1.962(3) yes
O2 . Cu5 . 1.931(3) yes
O2 . Cu6 . 1.918(4) yes
O2 . Cu7 . 1.909(3) yes
O3 . Cu3 . 1.959(3) yes
O3 . Cu6 . 1.915(3) yes
O3 . Cu7 . 1.922(3) yes
O3 . Cu8 . 1.944(3) yes
O4 . Cu8 3_555 1.887(2) yes
O4 . Cu8 . 1.887(2) yes
O4 . H41 . 0.957 no
O5 . Cu7 3_555 2.5020(12) yes
O5 . Cu7 . 2.5020(12) yes
O5 . H51 . 0.955 no
O5 . H52 . 0.958 no
O6 . Cu1 . 1.916(4) yes
O7 . Cu3 . 1.971(3) yes
O8 . Cu1 . 1.912(4) yes
O9 . Cu4 . 1.952(4) yes
O10 . Cu8 . 1.954(3) yes
O11 . Cu2 . 1.934(4) yes
O12 . Cu7 . 1.936(4) yes
O13 . Cu5 3_555 1.931(2) yes
O13 . Cu5 . 1.931(2) yes
O13 . H134 . 0.956 no
O14 . Cu5 . 1.947(3) yes
O17 . Cu2 . 1.924(4) yes
O18 . Cu7 . 1.976(4) yes
O19 . Cu3 . 1.903(3) yes
O19 . Cu8 . 1.907(3) yes
O20 . Cu1 . 1.941(4) yes
O20 . Cu2 . 1.926(4) yes
O20 . Cu3 . 2.513(4) yes
O21 . Cu1 . 1.942(4) yes
O21 . Cu2 . 1.927(4) yes
O21 . Cu4 . 2.548(4) yes
Cu1 . Cu2 . 2.9719(12) yes
Cu1 . Cu3 . 3.0742(9) yes
Cu1 . Cu4 . 3.0684(10) yes
Cu2 . Cu7 . 2.7886(9) yes
Cu3 . Cu4 . 3.6319(9) yes
Cu3 . Cu6 . 3.0106(9) yes
Cu3 . Cu7 . 3.3558(10) yes
Cu3 . Cu8 . 2.9110(9) yes
Cu4 . Cu5 . 2.9060(9) yes
Cu4 . Cu6 . 3.0070(10) yes
Cu4 . Cu7 . 3.3176(10) yes
Cu4 . O221 . 1.923(6) yes
Cu4 . Cu5 . 2.9060(9) yes
Cu4 . Cu6 . 3.0070(10) yes
Cu4 . Cu7 . 3.3176(10) yes
Cu4 . O220 . 1.930(6) yes
Cu5 . O151 3_555 2.818(8) yes
Cu5 . Cu7 . 3.3362(9) yes
Cu5 . O221 . 1.921(5) yes
Cu5 . O151 3_555 2.818(8) yes
Cu5 . Cu7 . 3.3362(9) yes
Cu5 . O220 . 1.908(5) yes
Cu6 . Cu7 . 2.7660(10) yes
Cu6 . Cu8 . 3.3957(9) yes
Cu6 . O150 . 1.893(6) yes
Cu6 . O160 . 1.778(7) yes
Cu6 . Cu7 . 2.7660(10) yes
Cu6 . Cu8 . 3.3957(9) yes
Cu6 . O150 . 1.893(6) yes
Cu6 . O161 . 2.109(7) yes
Cu6 . O151 3_555 2.065(6) yes
Cu6 . Cu7 . 2.7660(10) yes
Cu6 . Cu8 . 3.3957(9) yes
Cu6 . O160 . 1.778(7) yes
Cu6 . O151 3_555 2.065(6) yes
Cu6 . Cu7 . 2.7660(10) yes
Cu6 . Cu8 . 3.3957(9) yes
Cu6 . O161 . 2.109(7) yes
Cu8 . H41 . 2.269 no
C390 . H3901 . 0.960 no
C390 . H3903 . 0.959 no
C390 . H3902 . 0.961 no
C391 . H3911 . 0.961 no
C391 . H3912 . 0.963 no
C391 . H3913 . 0.969 no
C400 . H4002 . 0.966 no
C400 . H4003 . 0.961 no
C400 . H4001 . 0.967 no
C401 . H4013 . 0.970 no
C401 . H4012 . 0.964 no
C401 . H4011 . 0.963 no
C410 . H4101 . 0.963 no
C410 . H4103 . 0.966 no
C410 . H4102 . 0.964 no
C411 . H4111 . 0.962 no
C411 . H4112 . 0.966 no
C411 . H4113 . 0.964 no
C230 . H2302 . 0.966 no
C230 . H2301 . 0.962 no
C230 . H2303 . 0.974 no
C231 . H2311 . 0.977 no
C231 . H2312 . 0.973 no
C231 . H2313 . 0.973 no
C240 . H2403 . 0.967 no
C240 . H2401 . 0.962 no
C240 . H2402 . 0.973 no
C241 . H2411 . 1.044 no
C241 . H2412 . 1.043 no
C241 . H2413 . 1.041 no
C220 . H2202 . 0.962 no
C220 . H2201 . 0.961 no
C220 . H2203 . 0.958 no
C221 . H2211 . 0.964 no
C221 . H2212 . 0.970 no
C221 . H2213 . 0.966 no
C180 . H1801 . 0.950 no
C180 . H1802 . 0.950 no
C180 . H1803 . 0.950 no
C181 . H1811 . 0.974 no
C181 . H1813 . 0.967 no
C181 . H1812 . 0.983 no
C170 . H1702 . 0.959 no
C170 . H1703 . 0.961 no
C170 . H1701 . 0.961 no
C171 . H1711 . 0.954 no
C171 . H1712 . 0.970 no
C171 . H1713 . 0.970 no
C190 . H1902 . 0.965 no
C190 . H1901 . 0.958 no
C190 . H1903 . 0.962 no
C191 . H1912 . 1.281 no
C191 . H1911 . 1.275 no
C191 . H1913 . 1.275 no
C36 . H361 3_555 1.034 no
C36 . H363 3_555 1.317 no
C36 . H362 3_555 0.688 no
C36 . C34 . 1.488(11) yes
C36 . H361 . 0.949 no
C36 . H362 . 0.940 no
C36 . H363 . 0.955 no
C45 . C43 3_555 1.475(12) yes
C45 . H454 3_555 0.965 no
C45 . H456 3_555 0.964 no
C45 . H4531 3_555 0.963 no
C45 . C43 . 1.475(12) yes
C45 . H4531 . 0.963 no
C45 . H456 . 0.964 no
C45 . H454 . 0.965 no
C46 . H466 3_555 0.981 no
C46 . H463 3_555 0.976 no
C46 . H4641 3_555 0.969 no
C46 . C43 3_555 1.418(13) yes
C46 . C43 . 1.418(13) yes
C46 . H4641 . 0.969 no
C46 . H466 . 0.981 no
C46 . H463 . 0.976 no
C43 . C43 3_555 0.85(2) yes
C43 . C44 . 1.514(17) yes
C35 . C69 3_555 1.33(2) yes
C35 . H693 3_555 0.770 no
C35 . C34 . 1.801(14) yes
C35 . H351 . 0.973 no
C35 . H352 . 0.912 no
C35 . H353 . 0.954 no
C69 . H692 3_555 1.265 no
C69 . C69 3_555 1.32(4) yes
C69 . C34 . 1.353(14) yes
C69 . H691 . 0.939 no
C69 . H692 . 0.957 no
C69 . H693 . 0.957 no
C44 . H443 . 0.983 no
C44 . H442 . 0.983 no
C44 . H441 . 0.980 no
C700 . H7003 3_555 0.956 no
C700 . H7005 3_555 0.956 no
C700 . C710 . 1.511(6) yes
C700 . H7001 . 0.957 no
C700 . H7003 . 0.956 no
C700 . H7005 . 0.956 no
C701 . H7012 3_555 0.960 no
C701 . H7014 3_555 0.960 no
C701 . C711 . 1.520(6) yes
C701 . H7015 . 0.962 no
C701 . H7012 . 0.960 no
C701 . H7014 . 0.960 no
C710 . H7104 3_555 0.969 no
C710 . H7103 3_555 0.969 no
C710 . C720 . 1.417(6) yes
C710 . H7104 . 0.969 no
C710 . H7103 . 0.969 no
C711 . H7114 3_555 0.967 no
C711 . H7113 3_555 0.967 no
C711 . C721 . 1.421(6) yes
C711 . H7113 . 0.967 no
C711 . H7114 . 0.967 no
C720 . H7203 3_555 0.972 no
C720 . H7204 3_555 0.972 no
C720 . C730 . 1.420(6) yes
C720 . H7203 . 0.972 no
C720 . H7204 . 0.972 no
C721 . H7214 3_555 0.977 no
C721 . H7212 3_555 0.977 no
C721 . C731 . 1.425(6) yes
C721 . H7214 . 0.977 no
C721 . H7212 . 0.977 no
C730 . H7304 3_555 0.975 no
C730 . H7303 3_555 0.975 no
C730 . C740 . 1.513(7) yes
C730 . H7304 . 0.975 no
C730 . H7303 . 0.975 no
C731 . H7312 3_555 0.967 no
C731 . H7314 3_555 0.967 no
C731 . C741 . 1.516(6) yes
C731 . H7312 . 0.967 no
C731 . H7314 . 0.967 no
C740 . H7404 3_555 0.969 no
C740 . H7405 3_555 0.969 no
C740 . H7401 . 0.965 no
C740 . H7404 . 0.969 no
C740 . H7405 . 0.969 no
C741 . H7414 3_555 0.959 no
C741 . H7415 3_555 0.959 no
C741 . H7413 . 0.959 no
C741 . H7414 . 0.959 no
C741 . H7415 . 0.959 no
O151 . O151 3_555 1.561(15) yes
O161 . O161 3_555 1.739(15) yes
H4531 . H4531 3_555 0.642 no
H456 . H456 3_555 0.705 no
H4641 . H4641 3_555 0.321 no
H353 . H693 3_555 0.504 no
H692 . H692 3_555 0.520 no
H361 . H361 3_555 0.419 no
H362 . H363 3_555 0.544 no

loop_
_geom_hbond_atom_site_label_D
_geom_hbond_site_symmetry_D
_geom_hbond_atom_site_label_H
_geom_hbond_site_symmetry_H
_geom_hbond_atom_site_label_A
_geom_hbond_site_symmetry_A
_geom_hbond_angle_DHA
_geom_hbond_distance_DH
_geom_hbond_distance_HA
_geom_hbond_distance_DA
_geom_hbond_publ_flag
C44 . H443 . C170 2_665 158 0.98 2.17 3.102(11) yes
C45 . H454 . C44 3_555 121 0.96 1.69 2.344(11) yes
C46 . H463 . C44 3_555 121 0.98 1.57 2.236(11) yes
C54 . H541 . O9 . 130 0.96 2.59 3.291(11) yes
